data_4303728
loop_
_publ_author_name
'Takashi Harada'
'Yoko Nakano'
'Michiya Fujiki'
'Masanobu Naito'
'Tsuyoshi Kawai'
'Yasuchika Hasegawa'

_publ_contact_author_email tkawai@ms.naist.jp
_publ_contact_author_fax +81-743-72-6170
_publ_contact_author_name 'Tsuyoshi KAWAI'
_publ_contact_author_phone +81-743-72-6170
_publ_section_title
;
Circularly Polarized Luminescence of Eu(III) Complexes with Point- and
Axis-Chiral Ligands Dependent on Coordination Structures
;
_journal_name_full 'Inorganic Chemistry'
_journal_page_first 11242
_journal_page_last 11250
_journal_paper_doi 10.1021/ic901663w
_journal_volume 48
_journal_year 2009
_chemical_formula_moiety 'C72 H72 Eu F9 O8 P2, H2 O '
_chemical_formula_sum 'C72 H74 Eu F9 O9 P2'
_chemical_formula_weight 1468.26
_space_group_IT_number 19
_symmetry_cell_setting orthorhombic
_symmetry_Int_Tables_number 19
_symmetry_space_group_name_Hall 'P 2ac 2ab'
_symmetry_space_group_name_H-M 'P 21 21 21'
_cell_angle_alpha 90.0000
_cell_angle_beta 90.0000
_cell_angle_gamma 90.0000
_cell_formula_units_Z 4
_cell_length_a 13.8730(6)
_cell_length_b 18.0002(8)
_cell_length_c 27.8180(14)
_cell_measurement_reflns_used 53872
_cell_measurement_temperature 193.1
_cell_measurement_theta_max 25.6
_cell_measurement_theta_min 3.0
_cell_volume 6946.6(6)
_computing_cell_refinement PROCESS-AUTO
_computing_data_collection PROCESS-AUTO
_computing_data_reduction CrystalStructure
_computing_publication_material 'CrystalStructure 3.8'
_computing_structure_refinement CRYSTALS
_computing_structure_solution SIR92
_diffrn_detector_area_resol_mean 10.00
_diffrn_measured_fraction_theta_full 0.997
_diffrn_measured_fraction_theta_max 0.997
_diffrn_measurement_device_type 'Rigaku RAXIS-RAPID'
_diffrn_measurement_method \w
_diffrn_radiation_type 'Mo K\a'
_diffrn_radiation_wavelength 0.71075
_diffrn_reflns_av_R_equivalents 0.156
_diffrn_reflns_limit_h_max 16
_diffrn_reflns_limit_h_min -15
_diffrn_reflns_limit_k_max 21
_diffrn_reflns_limit_k_min -21
_diffrn_reflns_limit_l_max 33
_diffrn_reflns_limit_l_min -33
_diffrn_reflns_number 90828
_diffrn_reflns_theta_full 25.35
_diffrn_reflns_theta_max 25.35
_exptl_absorpt_coefficient_mu 1.026
_exptl_absorpt_correction_T_max 0.931
_exptl_absorpt_correction_T_min 0.422
_exptl_absorpt_correction_type multi-scan
_exptl_absorpt_process_details
;
    Higashi, T. (1995). Program for Absorption Correction.
    Rigaku Corporation, Tokyo, Japan.
;
_exptl_crystal_colour colorless
_exptl_crystal_density_diffrn 1.404
_exptl_crystal_density_method 'not measured'
_exptl_crystal_description block
_exptl_crystal_F_000 3008.00
_exptl_crystal_size_max 0.22
_exptl_crystal_size_mid 0.10
_exptl_crystal_size_min 0.07
_refine_diff_density_max 1.87
_refine_diff_density_min -1.49
_refine_ls_abs_structure_details 'Flack, H. D. (1983), Acta Cryst. A39, 876-881.  5731 Friedel Pairs'
_refine_ls_abs_structure_Flack -0.003(15)
_refine_ls_extinction_method none
_refine_ls_goodness_of_fit_ref 1.119
_refine_ls_hydrogen_treatment refall
_refine_ls_number_parameters 913
_refine_ls_number_reflns 6473
_refine_ls_R_factor_gt 0.0455
_refine_ls_shift/su_max 0.0012
_refine_ls_structure_factor_coef F
_refine_ls_weighting_details
;
    Chebychev polynomial with 3 parameters (Carruthers & Watkin, 1979)
    2.3172    -0.4124    0.9269
;
_refine_ls_weighting_scheme calc
_refine_ls_wR_factor_ref 0.0496
_reflns_number_gt 6366
_reflns_number_total 12707
_reflns_threshold_expression F^2^>2.0\s(F^2^)
_cod_data_source_file ic901663w_si_002_1.cif
_cod_data_source_block '_Eu(TPPO)2(D-facam)3'
_cod_original_cell_volume 6946.6(5)
_cod_original_formula_sum 'C72 H74 Eu F9 O9 P2 '
_cod_database_code 4303728

loop_
_symmetry_equiv_pos_site_id
_symmetry_equiv_pos_as_xyz
1 +X,+Y,+Z
2 1/2+X,1/2-Y,-Z
3 -X,1/2+Y,1/2-Z
4 1/2-X,-Y,1/2+Z

loop_
_atom_site_label
_atom_site_type_symbol
_atom_site_fract_x
_atom_site_fract_y
_atom_site_fract_z
_atom_site_U_iso_or_equiv
_atom_site_adp_type
_atom_site_occupancy
_atom_site_symmetry_multiplicity
_atom_site_calc_flag
_atom_site_refinement_flags
_atom_site_disorder_assembly
_atom_site_disorder_group
Eu(1) Eu 0.72272(3) 0.48273(3) 0.37881(2) 0.04526(10) Uani 1.00 1 d . . .
P(1) P 0.53159(18) 0.40886(16) 0.29755(10) 0.0550(8) Uani 1.00 1 d . . .
P(2) P 0.98508(15) 0.48501(18) 0.41327(9) 0.0503(6) Uani 1.00 1 d . . .
F(1) F 0.7062(9) 0.7417(3) 0.3341(3) 0.137(3) Uani 1.00 1 d . . .
F(2) F 0.6382(14) 0.7114(7) 0.2732(6) 0.249(8) Uani 1.00 1 d . . .
F(3) F 0.7811(15) 0.7464(5) 0.2725(5) 0.240(7) Uani 1.00 1 d . . .
F(4) F 0.7507(4) 0.3739(7) 0.5465(2) 0.156(4) Uani 1.00 1 d . . .
F(5) F 0.6556(7) 0.2859(5) 0.5351(4) 0.155(4) Uani 1.00 1 d . . .
F(6) F 0.6048(5) 0.3929(4) 0.5322(2) 0.086(2) Uani 1.00 1 d . . .
F(7) F 0.4012(8) 0.6415(8) 0.4246(5) 0.199(6) Uani 1.00 1 d . . .
F(8) F 0.3989(7) 0.5727(7) 0.4832(4) 0.177(5) Uani 1.00 1 d . . .
F(9) F 0.3839(5) 0.5292(7) 0.4133(4) 0.180(4) Uani 1.00 1 d . . .
O(1) O 0.7265(5) 0.6012(3) 0.3435(2) 0.061(2) Uani 1.00 1 d . . .
O(2) O 0.8250(4) 0.4730(4) 0.3071(2) 0.062(2) Uani 1.00 1 d . . .
O(3) O 0.6870(4) 0.4211(4) 0.4495(2) 0.056(2) Uani 1.00 1 d . . .
O(4) O 0.7443(4) 0.3491(3) 0.3647(2) 0.052(2) Uani 1.00 1 d . . .
O(5) O 0.5682(4) 0.5283(3) 0.4027(2) 0.057(2) Uani 1.00 1 d . . .
O(6) O 0.7545(4) 0.5702(3) 0.4419(2) 0.056(2) Uani 1.00 1 d . . .
O(7) O 0.6150(4) 0.4520(3) 0.3170(2) 0.055(2) Uani 1.00 1 d . . .
O(8) O 0.8830(3) 0.4664(3) 0.4053(2) 0.0526(19) Uani 1.00 1 d . . .
O(9) O 1.288(4) 0.5802(16) 0.6345(11) 0.51(3) Uani 1.00 1 d . . .
C(1) C 0.7216(17) 0.7045(7) 0.2952(6) 0.110(6) Uani 1.00 1 d . . .
C(2) C 0.7508(8) 0.6264(6) 0.3027(5) 0.075(4) Uani 1.00 1 d . . .
C(3) C 0.7969(9) 0.5901(6) 0.2672(4) 0.075(4) Uani 1.00 1 d . . .
C(4) C 0.8319(6) 0.5168(8) 0.2724(3) 0.063(3) Uani 1.00 1 d . . .
C(5) C 0.8909(7) 0.4984(7) 0.2276(4) 0.081(4) Uani 1.00 1 d . . .
C(6) C 0.9769(10) 0.5530(10) 0.2323(6) 0.120(6) Uani 1.00 1 d . . .
C(7) C 0.9348(14) 0.6303(10) 0.2231(6) 0.136(8) Uani 1.00 1 d . . .
C(8) C 0.8276(11) 0.6141(8) 0.2173(4) 0.096(5) Uani 1.00 1 d . . .
C(9) C 0.8242(13) 0.5376(8) 0.1895(4) 0.100(5) Uani 1.00 1 d . . .
C(10) C 0.9122(10) 0.4192(8) 0.2190(5) 0.096(5) Uani 1.00 1 d . . .
C(11) C 0.7261(12) 0.5091(10) 0.1850(4) 0.130(6) Uani 1.00 1 d . . .
C(12) C 0.8740(15) 0.5443(10) 0.1397(5) 0.162(8) Uani 1.00 1 d . . .
C(13) C 0.6739(10) 0.3526(9) 0.5177(6) 0.096(5) Uani 1.00 1 d . . .
C(14) C 0.7009(6) 0.3568(7) 0.4661(4) 0.052(3) Uani 1.00 1 d . . .
C(15) C 0.7385(6) 0.2973(5) 0.4438(4) 0.060(3) Uani 1.00 1 d . . .
C(16) C 0.7544(5) 0.2966(5) 0.3938(4) 0.054(3) Uani 1.00 1 d . . .
C(17) C 0.7845(7) 0.2200(4) 0.3790(5) 0.073(3) Uani 1.00 1 d . . .
C(18) C 0.6896(8) 0.1739(6) 0.3867(7) 0.115(5) Uani 1.00 1 d . . .
C(19) C 0.6794(9) 0.1705(7) 0.4413(8) 0.122(6) Uani 1.00 1 d . . .
C(20) C 0.7604(7) 0.2193(5) 0.4594(5) 0.076(3) Uani 1.00 1 d . . .
C(21) C 0.8430(8) 0.1991(5) 0.4254(5) 0.077(4) Uani 1.00 1 d . . .
C(22) C 0.8303(10) 0.2145(8) 0.3311(5) 0.102(5) Uani 1.00 1 d . . .
C(23) C 0.9327(6) 0.2456(6) 0.4311(4) 0.067(3) Uani 1.00 1 d . . .
C(24) C 0.8704(9) 0.1157(6) 0.4268(6) 0.120(5) Uani 1.00 1 d . . .
C(25) C 0.4342(9) 0.5800(10) 0.4398(6) 0.098(5) Uani 1.00 1 d . . .
C(26) C 0.5423(7) 0.5708(6) 0.4360(4) 0.059(3) Uani 1.00 1 d . . .
C(27) C 0.5975(7) 0.6092(5) 0.4674(4) 0.064(3) Uani 1.00 1 d . . .
C(28) C 0.6998(9) 0.6077(5) 0.4686(4) 0.067(4) Uani 1.00 1 d . . .
C(29) C 0.7340(11) 0.6574(6) 0.5061(5) 0.090(4) Uani 1.00 1 d . . .
C(30) C 0.7084(9) 0.6146(7) 0.5514(5) 0.092(5) Uani 1.00 1 d . . .
C(31) C 0.5933(11) 0.6219(9) 0.5514(5) 0.121(6) Uani 1.00 1 d . . .
C(32) C 0.5667(10) 0.6630(7) 0.5053(4) 0.082(4) Uani 1.00 1 d . . .
C(33) C 0.6654(18) 0.7162(8) 0.5089(8) 0.183(9) Uani 1.00 1 d . . .
C(34) C 0.8423(10) 0.6707(11) 0.5062(6) 0.149(8) Uani 1.00 1 d . . .
C(35) C 0.6545(13) 0.7618(8) 0.4551(6) 0.134(7) Uani 1.00 1 d . . .
C(36) C 0.6585(14) 0.7735(9) 0.5433(7) 0.158(8) Uani 1.00 1 d . . .
C(37) C 0.5668(8) 0.3607(6) 0.2443(3) 0.063(3) Uani 1.00 1 d . . .
C(38) C 0.5106(9) 0.3583(7) 0.2036(4) 0.088(4) Uani 1.00 1 d . . .
C(39) C 0.5450(13) 0.3197(9) 0.1623(4) 0.107(6) Uani 1.00 1 d . . .
C(40) C 0.6355(13) 0.2857(9) 0.1646(5) 0.104(6) Uani 1.00 1 d . . .
C(41) C 0.6888(10) 0.2896(7) 0.2050(5) 0.091(5) Uani 1.00 1 d . . .
C(42) C 0.6582(9) 0.3269(7) 0.2439(5) 0.081(4) Uani 1.00 1 d . . .
C(43) C 0.4887(7) 0.3404(6) 0.3393(4) 0.057(3) Uani 1.00 1 d . . .
C(44) C 0.4892(7) 0.3588(7) 0.3874(4) 0.069(4) Uani 1.00 1 d . . .
C(45) C 0.4623(8) 0.3060(8) 0.4213(5) 0.073(4) Uani 1.00 1 d . . .
C(46) C 0.4345(8) 0.2393(9) 0.4071(6) 0.083(5) Uani 1.00 1 d . . .
C(47) C 0.4309(8) 0.2196(7) 0.3598(7) 0.085(4) Uani 1.00 1 d . . .
C(48) C 0.4619(7) 0.2707(6) 0.3241(4) 0.066(3) Uani 1.00 1 d . . .
C(49) C 0.4335(8) 0.4664(6) 0.2829(4) 0.066(4) Uani 1.00 1 d . . .
C(50) C 0.4489(10) 0.5405(8) 0.2731(6) 0.108(6) Uani 1.00 1 d . . .
C(51) C 0.3740(13) 0.5861(10) 0.2587(6) 0.128(7) Uani 1.00 1 d . . .
C(52) C 0.2842(12) 0.5575(11) 0.2554(5) 0.118(6) Uani 1.00 1 d . . .
C(53) C 0.2648(10) 0.4858(11) 0.2657(5) 0.130(5) Uani 1.00 1 d . . .
C(54) C 0.3389(8) 0.4419(8) 0.2804(5) 0.104(5) Uani 1.00 1 d . . .
C(55) C 1.0630(6) 0.4163(5) 0.3895(4) 0.050(3) Uani 1.00 1 d . . .
C(56) C 1.1477(7) 0.3937(6) 0.4105(4) 0.068(3) Uani 1.00 1 d . . .
C(57) C 1.2070(7) 0.3420(6) 0.3887(5) 0.085(4) Uani 1.00 1 d . . .
C(58) C 1.1802(8) 0.3118(6) 0.3450(5) 0.074(4) Uani 1.00 1 d . . .
C(59) C 1.0941(9) 0.3322(8) 0.3252(4) 0.082(5) Uani 1.00 1 d . . .
C(60) C 1.0385(8) 0.3838(6) 0.3465(4) 0.068(4) Uani 1.00 1 d . . .
C(61) C 1.0199(6) 0.5707(5) 0.3846(4) 0.060(3) Uani 1.00 1 d . . .
C(62) C 1.1089(8) 0.5796(6) 0.3668(5) 0.080(4) Uani 1.00 1 d . . .
C(63) C 1.1322(11) 0.6456(8) 0.3448(6) 0.115(6) Uani 1.00 1 d . . .
C(64) C 1.0609(14) 0.7009(8) 0.3407(6) 0.121(7) Uani 1.00 1 d . . .
C(65) C 0.9732(10) 0.6906(7) 0.3606(6) 0.114(6) Uani 1.00 1 d . . .
C(66) C 0.9529(7) 0.6263(5) 0.3822(5) 0.071(3) Uani 1.00 1 d . . .
C(67) C 1.0082(7) 0.4942(5) 0.4759(3) 0.062(3) Uani 1.00 1 d . . .
C(68) C 0.9382(8) 0.4703(7) 0.5070(4) 0.075(4) Uani 1.00 1 d . . .
C(69) C 0.9507(10) 0.4756(8) 0.5563(4) 0.095(5) Uani 1.00 1 d . . .
C(70) C 1.0319(13) 0.5091(8) 0.5731(4) 0.103(5) Uani 1.00 1 d . . .
C(71) C 1.1036(12) 0.5350(6) 0.5410(6) 0.103(5) Uani 1.00 1 d . . .
C(72) C 1.0896(9) 0.5278(7) 0.4928(5) 0.087(4) Uani 1.00 1 d . . .
H(1) H 1.0027 0.5509 0.2639 0.144 Uiso 1.00 1 c R . .
H(2) H 1.0259 0.5410 0.2098 0.144 Uiso 1.00 1 c R . .
H(3) H 0.9466 0.6635 0.2490 0.163 Uiso 1.00 1 c R . .
H(4) H 0.9609 0.6505 0.1943 0.163 Uiso 1.00 1 c R . .
H(5) H 0.7905 0.6528 0.2032 0.115 Uiso 1.00 1 c R . .
H(6) H 0.9714 0.4073 0.2342 0.115 Uiso 1.00 1 c R . .
H(7) H 0.9175 0.4103 0.1854 0.115 Uiso 1.00 1 c R . .
H(8) H 0.8622 0.3892 0.2319 0.115 Uiso 1.00 1 c R . .
H(9) H 0.7248 0.4709 0.1614 0.156 Uiso 1.00 1 c R . .
H(10) H 0.6848 0.5485 0.1754 0.156 Uiso 1.00 1 c R . .
H(11) H 0.7048 0.4897 0.2149 0.156 Uiso 1.00 1 c R . .
H(12) H 0.9072 0.5903 0.1375 0.194 Uiso 1.00 1 c R . .
H(13) H 0.8257 0.5422 0.1156 0.194 Uiso 1.00 1 c R . .
H(14) H 0.9183 0.5047 0.1352 0.194 Uiso 1.00 1 c R . .
H(15) H 0.6357 0.1979 0.3725 0.138 Uiso 1.00 1 c R . .
H(16) H 0.6961 0.1254 0.3737 0.138 Uiso 1.00 1 c R . .
H(17) H 0.6185 0.1893 0.4511 0.147 Uiso 1.00 1 c R . .
H(18) H 0.6866 0.1210 0.4527 0.147 Uiso 1.00 1 c R . .
H(19) H 0.7748 0.2137 0.4926 0.091 Uiso 1.00 1 c R . .
H(20) H 0.7822 0.2065 0.3073 0.122 Uiso 1.00 1 c R . .
H(21) H 0.8746 0.1742 0.3308 0.122 Uiso 1.00 1 c R . .
H(22) H 0.8636 0.2594 0.3243 0.122 Uiso 1.00 1 c R . .
H(23) H 0.9852 0.2222 0.4153 0.081 Uiso 1.00 1 c R . .
H(24) H 0.9474 0.2513 0.4643 0.081 Uiso 1.00 1 c R . .
H(25) H 0.9218 0.2931 0.4172 0.081 Uiso 1.00 1 c R . .
H(26) H 0.8201 0.0883 0.4417 0.144 Uiso 1.00 1 c R . .
H(27) H 0.9283 0.1096 0.4446 0.144 Uiso 1.00 1 c R . .
H(28) H 0.8797 0.0981 0.3949 0.144 Uiso 1.00 1 c R . .
H(29) H 0.7282 0.5642 0.5495 0.111 Uiso 1.00 1 c R . .
H(30) H 0.7355 0.6369 0.5793 0.111 Uiso 1.00 1 c R . .
H(31) H 0.5642 0.5741 0.5515 0.145 Uiso 1.00 1 c R . .
H(32) H 0.5719 0.6492 0.5787 0.145 Uiso 1.00 1 c R . .
H(33) H 0.5057 0.6867 0.5030 0.099 Uiso 1.00 1 c R . .
H(34) H 0.8734 0.6326 0.5240 0.179 Uiso 1.00 1 c R . .
H(35) H 0.8554 0.7175 0.5206 0.179 Uiso 1.00 1 c R . .
H(36) H 0.8656 0.6705 0.4741 0.179 Uiso 1.00 1 c R . .
H(37) H 0.6958 0.8039 0.4545 0.161 Uiso 1.00 1 c R . .
H(38) H 0.5895 0.7774 0.4516 0.161 Uiso 1.00 1 c R . .
H(39) H 0.6709 0.7294 0.4293 0.161 Uiso 1.00 1 c R . .
H(40) H 0.6175 0.7599 0.5691 0.190 Uiso 1.00 1 c R . .
H(41) H 0.6323 0.8154 0.5272 0.190 Uiso 1.00 1 c R . .
H(42) H 0.7206 0.7855 0.5554 0.190 Uiso 1.00 1 c R . .
H(43) H 0.4497 0.3824 0.2027 0.105 Uiso 1.00 1 c R . .
H(44) H 0.5070 0.3171 0.1339 0.128 Uiso 1.00 1 c R . .
H(45) H 0.6595 0.2601 0.1373 0.125 Uiso 1.00 1 c R . .
H(46) H 0.7492 0.2648 0.2061 0.109 Uiso 1.00 1 c R . .
H(47) H 0.6991 0.3312 0.2712 0.097 Uiso 1.00 1 c R . .
H(48) H 0.5080 0.4073 0.3972 0.083 Uiso 1.00 1 c R . .
H(49) H 0.4641 0.3180 0.4546 0.087 Uiso 1.00 1 c R . .
H(50) H 0.4166 0.2037 0.4307 0.099 Uiso 1.00 1 c R . .
H(51) H 0.4076 0.1720 0.3507 0.102 Uiso 1.00 1 c R . .
H(52) H 0.4641 0.2573 0.2911 0.079 Uiso 1.00 1 c R . .
H(53) H 0.5119 0.5605 0.2766 0.129 Uiso 1.00 1 c R . .
H(54) H 0.3856 0.6371 0.2520 0.153 Uiso 1.00 1 c R . .
H(55) H 0.2332 0.5889 0.2451 0.141 Uiso 1.00 1 c R . .
H(56) H 0.2014 0.4664 0.2625 0.156 Uiso 1.00 1 c R . .
H(57) H 0.3252 0.3922 0.2897 0.125 Uiso 1.00 1 c R . .
H(58) H 1.1662 0.4145 0.4405 0.082 Uiso 1.00 1 c R . .
H(59) H 1.2656 0.3274 0.4035 0.102 Uiso 1.00 1 c R . .
H(60) H 1.2207 0.2767 0.3294 0.089 Uiso 1.00 1 c R . .
H(61) H 1.0741 0.3102 0.2958 0.099 Uiso 1.00 1 c R . .
H(62) H 0.9800 0.3979 0.3313 0.082 Uiso 1.00 1 c R . .
H(63) H 1.1552 0.5409 0.3692 0.096 Uiso 1.00 1 c R . .
H(64) H 1.1953 0.6537 0.3326 0.138 Uiso 1.00 1 c R . .
H(65) H 1.0743 0.7455 0.3237 0.145 Uiso 1.00 1 c R . .
H(66) H 0.9262 0.7289 0.3597 0.137 Uiso 1.00 1 c R . .
H(67) H 0.8909 0.6189 0.3958 0.085 Uiso 1.00 1 c R . .
H(68) H 0.8797 0.4505 0.4947 0.090 Uiso 1.00 1 c R . .
H(69) H 0.9042 0.4557 0.5777 0.114 Uiso 1.00 1 c R . .
H(70) H 1.0402 0.5157 0.6067 0.123 Uiso 1.00 1 c R . .
H(71) H 1.1610 0.5570 0.5531 0.124 Uiso 1.00 1 c R . .
H(72) H 1.1366 0.5464 0.4711 0.105 Uiso 1.00 1 c R . .
H(73) H 1.2458 0.6211 0.6383 0.962 Uiso 1.00 1 c R . .
H(74) H 1.2537 0.5387 0.6223 0.962 Uiso 1.00 1 c R . .

loop_
_atom_site_aniso_label
_atom_site_aniso_U_11
_atom_site_aniso_U_22
_atom_site_aniso_U_33
_atom_site_aniso_U_12
_atom_site_aniso_U_13
_atom_site_aniso_U_23
Eu(1) 0.03637(19) 0.0422(2) 0.0573(2) 0.0055(2) 0.0100(2) 0.0026(2)
P(1) 0.0395(14) 0.0647(18) 0.0608(18) 0.0050(12) 0.0016(13) 0.0028(14)
P(2) 0.0353(11) 0.0467(13) 0.0690(16) -0.0014(13) 0.0047(10) -0.0035(16)
F(1) 0.240(11) 0.051(4) 0.120(7) 0.041(6) 0.013(7) 0.018(4)
F(2) 0.34(2) 0.126(10) 0.276(18) 0.116(13) -0.186(18) -0.015(10)
F(3) 0.39(2) 0.088(6) 0.240(14) 0.013(11) 0.149(17) 0.077(8)
F(4) 0.048(5) 0.355(15) 0.064(4) 0.000(5) -0.003(3) 0.067(6)
F(5) 0.152(8) 0.127(8) 0.185(10) 0.055(6) 0.110(7) 0.089(7)
F(6) 0.071(4) 0.123(6) 0.065(4) 0.031(4) 0.021(3) 0.019(4)
F(7) 0.124(9) 0.243(14) 0.232(13) 0.113(10) 0.033(9) 0.057(12)
F(8) 0.097(7) 0.262(14) 0.171(10) 0.009(8) 0.070(7) -0.010(9)
F(9) 0.046(4) 0.234(12) 0.261(12) 0.006(6) 0.006(5) -0.113(11)
O(1) 0.070(4) 0.051(3) 0.061(4) 0.005(4) 0.019(4) 0.014(3)
O(2) 0.048(3) 0.066(4) 0.071(4) -0.000(3) 0.005(3) 0.012(4)
O(3) 0.054(4) 0.052(4) 0.062(4) 0.013(3) -0.008(3) -0.003(3)
O(4) 0.041(4) 0.054(4) 0.062(4) 0.009(2) 0.003(2) -0.019(3)
O(5) 0.057(3) 0.048(4) 0.066(4) 0.015(3) 0.022(3) -0.000(3)
O(6) 0.047(4) 0.044(3) 0.077(4) 0.010(3) 0.010(3) -0.010(3)
O(7) 0.043(3) 0.065(4) 0.059(4) -0.000(3) 0.007(3) 0.008(3)
O(8) 0.030(2) 0.054(4) 0.074(4) 0.005(2) 0.006(2) -0.004(3)
O(9) 1.48(12) 0.44(3) 0.49(4) 0.56(5) -0.69(6) -0.33(3)
C(1) 0.151(14) 0.064(9) 0.114(12) 0.025(12) 0.011(14) 0.012(9)
C(2) 0.081(10) 0.052(6) 0.091(9) 0.006(6) 0.004(7) 0.024(6)
C(3) 0.083(9) 0.065(7) 0.077(8) 0.012(7) 0.020(7) 0.024(6)
C(4) 0.041(5) 0.084(7) 0.066(6) -0.005(6) 0.011(4) -0.006(8)
C(5) 0.065(6) 0.117(14) 0.061(7) -0.005(7) 0.017(5) 0.008(7)
C(6) 0.087(10) 0.161(16) 0.111(13) -0.037(10) 0.038(9) 0.002(11)
C(7) 0.164(18) 0.119(14) 0.125(15) -0.045(14) 0.059(13) 0.036(12)
C(8) 0.111(11) 0.115(12) 0.062(8) -0.024(9) 0.021(8) 0.038(8)
C(9) 0.137(12) 0.103(12) 0.062(8) -0.021(9) 0.023(9) 0.009(7)
C(10) 0.083(9) 0.122(12) 0.082(10) 0.031(9) 0.035(8) 0.006(9)
C(11) 0.126(11) 0.169(16) 0.094(9) 0.007(15) -0.021(10) 0.012(10)
C(12) 0.26(2) 0.162(17) 0.064(9) -0.016(15) 0.050(11) 0.014(9)
C(13) 0.057(9) 0.109(12) 0.122(14) 0.022(8) 0.008(9) 0.062(10)
C(14) 0.020(5) 0.084(9) 0.052(7) -0.001(5) 0.009(4) 0.010(6)
C(15) 0.030(5) 0.061(6) 0.089(8) -0.003(5) 0.007(5) 0.012(6)
C(16) 0.036(5) 0.039(5) 0.085(8) 0.005(4) -0.014(4) 0.001(5)
C(17) 0.048(5) 0.044(5) 0.128(9) 0.002(5) -0.023(9) -0.033(7)
C(18) 0.069(8) 0.046(6) 0.231(17) 0.001(5) -0.080(11) -0.023(11)
C(19) 0.058(8) 0.057(8) 0.25(2) -0.002(6) -0.038(12) 0.032(12)
C(20) 0.040(6) 0.057(6) 0.130(10) -0.007(5) -0.003(6) 0.025(6)
C(21) 0.045(6) 0.042(6) 0.144(12) 0.010(5) -0.008(7) 0.006(7)
C(22) 0.089(10) 0.101(11) 0.115(12) 0.032(8) -0.006(9) -0.059(9)
C(23) 0.036(5) 0.074(7) 0.091(8) 0.004(5) -0.007(5) -0.016(6)
C(24) 0.076(9) 0.043(6) 0.241(19) 0.013(6) -0.045(10) -0.017(9)
C(25) 0.048(7) 0.132(13) 0.113(12) 0.032(8) 0.020(8) 0.007(10)
C(26) 0.044(6) 0.055(6) 0.080(8) 0.007(5) 0.003(6) 0.020(6)
C(27) 0.050(6) 0.042(6) 0.099(9) 0.018(5) 0.027(6) 0.000(6)
C(28) 0.080(10) 0.030(6) 0.091(9) 0.007(5) 0.008(7) -0.000(6)
C(29) 0.098(10) 0.068(7) 0.103(10) -0.015(7) 0.013(9) -0.054(7)
C(30) 0.073(9) 0.088(9) 0.117(11) -0.003(7) 0.018(8) -0.032(8)
C(31) 0.120(13) 0.140(14) 0.102(13) 0.007(11) 0.052(10) -0.045(10)
C(32) 0.119(11) 0.080(8) 0.048(7) 0.046(8) 0.006(7) -0.016(6)
C(33) 0.29(2) 0.050(9) 0.21(2) -0.029(12) 0.18(2) -0.075(12)
C(34) 0.063(9) 0.23(2) 0.159(16) -0.044(11) -0.009(10) -0.136(16)
C(35) 0.148(16) 0.077(10) 0.178(17) -0.001(10) 0.055(13) -0.049(11)
C(36) 0.160(17) 0.139(15) 0.175(18) 0.028(13) 0.019(14) -0.086(14)
C(37) 0.063(7) 0.076(7) 0.050(7) -0.006(6) -0.004(5) -0.008(5)
C(38) 0.082(9) 0.101(10) 0.081(9) -0.005(7) -0.008(7) -0.002(8)
C(39) 0.116(14) 0.155(14) 0.049(9) 0.005(11) -0.008(8) -0.026(9)
C(40) 0.120(13) 0.127(13) 0.065(10) -0.001(10) 0.012(9) -0.018(8)
C(41) 0.086(9) 0.096(10) 0.089(10) 0.030(7) 0.026(8) -0.034(8)
C(42) 0.061(8) 0.095(10) 0.087(10) 0.021(7) -0.004(7) -0.026(8)
C(43) 0.045(6) 0.065(7) 0.060(7) -0.000(5) -0.002(5) 0.013(6)
C(44) 0.040(5) 0.089(8) 0.078(9) -0.007(5) 0.016(6) 0.008(7)
C(45) 0.048(7) 0.092(10) 0.079(9) 0.013(7) 0.020(6) 0.031(8)
C(46) 0.046(7) 0.100(12) 0.103(12) 0.004(7) 0.011(8) 0.043(10)
C(47) 0.047(7) 0.062(8) 0.147(14) -0.009(5) -0.008(8) 0.010(9)
C(48) 0.037(5) 0.071(8) 0.090(9) -0.000(5) -0.006(5) -0.005(7)
C(49) 0.060(7) 0.070(10) 0.069(7) 0.026(6) 0.005(5) 0.007(6)
C(50) 0.061(8) 0.113(13) 0.149(14) 0.036(8) -0.001(8) 0.030(10)
C(51) 0.104(13) 0.124(14) 0.154(16) 0.026(11) 0.014(12) 0.082(12)
C(52) 0.071(9) 0.170(15) 0.112(11) 0.056(11) 0.003(10) 0.055(10)
C(53) 0.061(8) 0.165(13) 0.164(13) 0.037(10) 0.022(8) 0.090(13)
C(54) 0.037(7) 0.127(11) 0.148(13) 0.019(6) -0.006(7) 0.059(10)
C(55) 0.031(4) 0.037(5) 0.081(8) 0.007(4) 0.010(5) -0.000(5)
C(56) 0.052(6) 0.060(7) 0.092(9) 0.010(5) -0.009(6) -0.015(6)
C(57) 0.050(7) 0.064(7) 0.140(12) 0.020(5) -0.009(8) 0.015(7)
C(58) 0.053(7) 0.063(7) 0.106(11) 0.001(6) 0.029(7) -0.007(7)
C(59) 0.068(9) 0.113(11) 0.066(8) 0.010(8) 0.004(7) -0.027(8)
C(60) 0.046(6) 0.075(8) 0.083(9) 0.009(6) 0.003(6) -0.025(7)
C(61) 0.045(5) 0.049(6) 0.087(8) 0.000(4) 0.015(6) 0.019(6)
C(62) 0.058(6) 0.049(6) 0.133(12) -0.008(5) 0.031(7) 0.022(7)
C(63) 0.071(10) 0.097(11) 0.177(16) -0.008(8) 0.052(10) 0.019(11)
C(64) 0.137(15) 0.053(9) 0.172(17) -0.017(10) 0.025(13) 0.028(9)
C(65) 0.062(8) 0.074(9) 0.207(19) -0.011(7) 0.025(10) 0.035(10)
C(66) 0.058(6) 0.048(6) 0.106(8) -0.006(4) 0.013(7) 0.017(7)
C(67) 0.060(6) 0.046(7) 0.081(7) -0.005(5) -0.007(5) -0.013(5)
C(68) 0.079(7) 0.080(9) 0.065(8) 0.010(7) 0.012(6) -0.007(7)
C(69) 0.103(10) 0.106(10) 0.075(9) -0.008(9) 0.002(7) -0.017(9)
C(70) 0.165(14) 0.074(9) 0.069(8) 0.028(10) -0.031(9) -0.013(7)
C(71) 0.134(13) 0.054(9) 0.122(13) -0.020(7) -0.053(11) -0.012(8)
C(72) 0.088(9) 0.068(9) 0.106(10) -0.010(7) -0.031(8) -0.006(8)

loop_
_atom_type_symbol
_atom_type_description
_atom_type_scat_dispersion_real
_atom_type_scat_dispersion_imag
_atom_type_scat_source
C C 0.003 0.002
;
International Tables for Crystallography
(1992, Vol. C, Tables 4.2.6.8 and 6.1.1.4)
;
H H 0.000 0.000
;
International Tables for Crystallography
(1992, Vol. C, Table 6.1.1.4)
;
Eu Eu -0.158 3.668
;
International Tables for Crystallography
(1992, Vol. C, Tables 4.2.6.8 and 6.1.1.4)
;
F F 0.017 0.010
;
International Tables for Crystallography
(1992, Vol. C, Tables 4.2.6.8 and 6.1.1.4)
;
O O 0.011 0.006
;
International Tables for Crystallography
(1992, Vol. C, Tables 4.2.6.8 and 6.1.1.4)
;
P P 0.102 0.094
;
International Tables for Crystallography
(1992, Vol. C, Tables 4.2.6.8 and 6.1.1.4)
;

loop_
_geom_angle_atom_site_label_1
_geom_angle_atom_site_label_2
_geom_angle_atom_site_label_3
_geom_angle
_geom_angle_publ_flag
_geom_angle_site_symmetry_1
_geom_angle_site_symmetry_2
_geom_angle_site_symmetry_3
O(1) Eu(1) O(2) 73.3(2) yes . . .
O(1) Eu(1) O(3) 142.7(2) yes . . .
O(1) Eu(1) O(4) 145.1(2) yes . . .
O(1) Eu(1) O(5) 79.9(2) yes . . .
O(1) Eu(1) O(6) 72.9(2) yes . . .
O(1) Eu(1) O(7) 85.6(2) yes . . .
O(1) Eu(1) O(8) 102.8(2) yes . . .
O(2) Eu(1) O(3) 141.4(2) yes . . .
O(2) Eu(1) O(4) 74.3(2) yes . . .
O(2) Eu(1) O(5) 140.3(2) yes . . .
O(2) Eu(1) O(6) 122.4(2) yes . . .
O(2) Eu(1) O(7) 75.9(2) yes . . .
O(2) Eu(1) O(8) 72.5(2) yes . . .
O(3) Eu(1) O(4) 72.1(2) yes . . .
O(3) Eu(1) O(5) 74.7(2) yes . . .
O(3) Eu(1) O(6) 74.4(2) yes . . .
O(3) Eu(1) O(7) 111.9(2) yes . . .
O(3) Eu(1) O(8) 82.9(2) yes . . .
O(4) Eu(1) O(5) 119.3(2) yes . . .
O(4) Eu(1) O(6) 137.5(2) yes . . .
O(4) Eu(1) O(7) 74.3(2) yes . . .
O(4) Eu(1) O(8) 79.2(2) yes . . .
O(5) Eu(1) O(6) 74.7(2) yes . . .
O(5) Eu(1) O(7) 73.3(2) yes . . .
O(5) Eu(1) O(8) 143.2(2) yes . . .
O(6) Eu(1) O(7) 144.0(2) yes . . .
O(6) Eu(1) O(8) 71.3(2) yes . . .
O(7) Eu(1) O(8) 143.1(2) yes . . .
O(7) P(1) C(37) 110.0(4) yes . . .
O(7) P(1) C(43) 112.2(4) yes . . .
O(7) P(1) C(49) 112.2(4) yes . . .
C(37) P(1) C(43) 107.1(5) yes . . .
C(37) P(1) C(49) 107.8(5) yes . . .
C(43) P(1) C(49) 107.3(5) yes . . .
O(8) P(2) C(55) 111.8(4) yes . . .
O(8) P(2) C(61) 112.7(4) yes . . .
O(8) P(2) C(67) 110.0(4) yes . . .
C(55) P(2) C(61) 105.6(4) yes . . .
C(55) P(2) C(67) 108.7(5) yes . . .
C(61) P(2) C(67) 107.8(5) yes . . .
Eu(1) O(1) C(2) 134.8(6) yes . . .
Eu(1) O(2) C(4) 128.8(7) yes . . .
Eu(1) O(3) C(14) 135.9(6) yes . . .
Eu(1) O(4) C(16) 130.5(6) yes . . .
Eu(1) O(5) C(26) 132.2(6) yes . . .
Eu(1) O(6) C(28) 132.3(6) yes . . .
Eu(1) O(7) P(1) 151.9(4) yes . . .
Eu(1) O(8) P(2) 157.7(4) yes . . .
F(1) C(1) F(2) 101.3(17) yes . . .
F(1) C(1) F(3) 102.3(13) yes . . .
F(1) C(1) C(2) 114.9(14) yes . . .
F(2) C(1) F(3) 106.3(16) yes . . .
F(2) C(1) C(2) 113.4(14) yes . . .
F(3) C(1) C(2) 116.9(17) yes . . .
O(1) C(2) C(1) 113.2(11) yes . . .
O(1) C(2) C(3) 127.6(10) yes . . .
C(1) C(2) C(3) 119.2(13) yes . . .
C(2) C(3) C(4) 122.8(11) yes . . .
C(2) C(3) C(8) 131.9(11) yes . . .
C(4) C(3) C(8) 105.3(10) yes . . .
O(2) C(4) C(3) 129.9(10) yes . . .
O(2) C(4) C(5) 122.3(11) yes . . .
C(3) C(4) C(5) 107.6(10) yes . . .
C(4) C(5) C(6) 101.8(10) yes . . .
C(4) C(5) C(9) 97.9(9) yes . . .
C(4) C(5) C(10) 116.7(11) yes . . .
C(6) C(5) C(9) 103.0(11) yes . . .
C(6) C(5) C(10) 118.1(11) yes . . .
C(9) C(5) C(10) 116.3(10) yes . . .
C(5) C(6) C(7) 105.5(12) yes . . .
C(6) C(7) C(8) 102.5(13) yes . . .
C(3) C(8) C(7) 103.4(11) yes . . .
C(3) C(8) C(9) 101.0(11) yes . . .
C(7) C(8) C(9) 104.4(13) yes . . .
C(5) C(9) C(8) 92.6(10) yes . . .
C(5) C(9) C(11) 116.7(12) yes . . .
C(5) C(9) C(12) 112.0(13) yes . . .
C(8) C(9) C(11) 112.1(13) yes . . .
C(8) C(9) C(12) 110.8(12) yes . . .
C(11) C(9) C(12) 111.3(12) yes . . .
F(4) C(13) F(5) 100.9(12) yes . . .
F(4) C(13) F(6) 103.8(12) yes . . .
F(4) C(13) C(14) 110.5(11) yes . . .
F(5) C(13) F(6) 105.1(12) yes . . .
F(5) C(13) C(14) 116.7(13) yes . . .
F(6) C(13) C(14) 117.9(13) yes . . .
O(3) C(14) C(13) 111.2(11) yes . . .
O(3) C(14) C(15) 128.6(10) yes . . .
C(13) C(14) C(15) 120.1(12) yes . . .
C(14) C(15) C(16) 121.5(10) yes . . .
C(14) C(15) C(20) 133.8(11) yes . . .
C(16) C(15) C(20) 104.2(9) yes . . .
O(4) C(16) C(15) 127.9(9) yes . . .
O(4) C(16) C(17) 123.2(10) yes . . .
C(15) C(16) C(17) 108.9(9) yes . . .
C(16) C(17) C(18) 102.4(8) yes . . .
C(16) C(17) C(21) 97.9(9) yes . . .
C(16) C(17) C(22) 115.4(10) yes . . .
C(18) C(17) C(21) 101.2(10) yes . . .
C(18) C(17) C(22) 116.6(12) yes . . .
C(21) C(17) C(22) 120.1(9) yes . . .
C(17) C(18) C(19) 103.7(12) yes . . .
C(18) C(19) C(20) 103.8(12) yes . . .
C(15) C(20) C(19) 107.3(9) yes . . .
C(15) C(20) C(21) 101.3(9) yes . . .
C(19) C(20) C(21) 102.3(11) yes . . .
C(17) C(21) C(20) 93.7(8) yes . . .
C(17) C(21) C(23) 112.3(9) yes . . .
C(17) C(21) C(24) 112.2(10) yes . . .
C(20) C(21) C(23) 114.9(10) yes . . .
C(20) C(21) C(24) 113.5(10) yes . . .
C(23) C(21) C(24) 109.5(9) yes . . .
F(7) C(25) F(8) 105.1(14) yes . . .
F(7) C(25) F(9) 102.6(13) yes . . .
F(7) C(25) C(26) 115.3(13) yes . . .
F(8) C(25) F(9) 104.0(12) yes . . .
F(8) C(25) C(26) 115.2(12) yes . . .
F(9) C(25) C(26) 113.2(12) yes . . .
O(5) C(26) C(25) 113.8(10) yes . . .
O(5) C(26) C(27) 128.8(9) yes . . .
C(25) C(26) C(27) 117.4(11) yes . . .
C(26) C(27) C(28) 124.9(10) yes . . .
C(26) C(27) C(32) 128.7(10) yes . . .
C(28) C(27) C(32) 106.3(10) yes . . .
O(6) C(28) C(27) 126.8(11) yes . . .
O(6) C(28) C(29) 123.8(11) yes . . .
C(27) C(28) C(29) 109.4(11) yes . . .
C(28) C(29) C(30) 102.0(10) yes . . .
C(28) C(29) C(33) 106.1(14) yes . . .
C(28) C(29) C(34) 114.9(12) yes . . .
C(30) C(29) C(33) 100.0(13) yes . . .
C(30) C(29) C(34) 108.0(12) yes . . .
C(33) C(29) C(34) 122.9(14) yes . . .
C(29) C(30) C(31) 101.0(11) yes . . .
C(30) C(31) C(32) 106.3(12) yes . . .
C(27) C(32) C(31) 102.1(10) yes . . .
C(27) C(32) C(33) 100.2(11) yes . . .
C(31) C(32) C(33) 91.7(12) yes . . .
C(29) C(33) C(32) 96.9(11) yes . . .
C(29) C(33) C(35) 111.5(16) yes . . .
C(29) C(33) C(36) 128.7(19) yes . . .
C(32) C(33) C(35) 98.6(14) yes . . .
C(32) C(33) C(36) 113.7(17) yes . . .
C(35) C(33) C(36) 103.7(13) yes . . .
P(1) C(37) C(38) 122.9(9) yes . . .
P(1) C(37) C(42) 117.6(9) yes . . .
C(38) C(37) C(42) 119.4(11) yes . . .
C(37) C(38) C(39) 119.3(12) yes . . .
C(38) C(39) C(40) 118.5(13) yes . . .
C(39) C(40) C(41) 120.6(14) yes . . .
C(40) C(41) C(42) 121.7(13) yes . . .
C(37) C(42) C(41) 120.5(12) yes . . .
P(1) C(43) C(44) 117.6(9) yes . . .
P(1) C(43) C(48) 121.2(9) yes . . .
C(44) C(43) C(48) 121.2(11) yes . . .
C(43) C(44) C(45) 119.6(11) yes . . .
C(44) C(45) C(46) 119.8(13) yes . . .
C(45) C(46) C(47) 122.4(15) yes . . .
C(46) C(47) C(48) 119.7(12) yes . . .
C(43) C(48) C(47) 117.3(12) yes . . .
P(1) C(49) C(50) 119.7(9) yes . . .
P(1) C(49) C(54) 123.9(9) yes . . .
C(50) C(49) C(54) 116.4(11) yes . . .
C(49) C(50) C(51) 120.9(13) yes . . .
C(50) C(51) C(52) 119.1(16) yes . . .
C(51) C(52) C(53) 122.3(16) yes . . .
C(52) C(53) C(54) 117.9(14) yes . . .
C(49) C(54) C(53) 123.1(14) yes . . .
P(2) C(55) C(56) 124.7(8) yes . . .
P(2) C(55) C(60) 118.2(7) yes . . .
C(56) C(55) C(60) 117.1(9) yes . . .
C(55) C(56) C(57) 121.4(11) yes . . .
C(56) C(57) C(58) 119.5(11) yes . . .
C(57) C(58) C(59) 118.8(11) yes . . .
C(58) C(59) C(60) 120.8(12) yes . . .
C(55) C(60) C(59) 122.4(11) yes . . .
P(2) C(61) C(62) 120.8(7) yes . . .
P(2) C(61) C(66) 117.8(7) yes . . .
C(62) C(61) C(66) 121.4(10) yes . . .
C(61) C(62) C(63) 118.9(11) yes . . .
C(62) C(63) C(64) 118.8(14) yes . . .
C(63) C(64) C(65) 120.2(14) yes . . .
C(64) C(65) C(66) 119.6(13) yes . . .
C(61) C(66) C(65) 120.9(11) yes . . .
P(2) C(67) C(68) 117.5(8) yes . . .
P(2) C(67) C(72) 121.9(9) yes . . .
C(68) C(67) C(72) 120.5(11) yes . . .
C(67) C(68) C(69) 121.0(11) yes . . .
C(68) C(69) C(70) 118.3(12) yes . . .
C(69) C(70) C(71) 120.8(13) yes . . .
C(70) C(71) C(72) 119.3(14) yes . . .
C(67) C(72) C(71) 119.9(13) yes . . .
H(73) O(9) H(74) 109.5 no . . .
C(5) C(6) H(1) 110.1 no . . .
C(5) C(6) H(2) 110.5 no . . .
C(7) C(6) H(1) 109.5 no . . .
C(7) C(6) H(2) 111.7 no . . .
H(1) C(6) H(2) 109.5 no . . .
C(6) C(7) H(3) 112.3 no . . .
C(6) C(7) H(4) 110.0 no . . .
C(8) C(7) H(3) 111.7 no . . .
C(8) C(7) H(4) 110.8 no . . .
H(3) C(7) H(4) 109.5 no . . .
C(3) C(8) H(5) 115.7 no . . .
C(7) C(8) H(5) 115.6 no . . .
C(9) C(8) H(5) 114.9 no . . .
C(5) C(10) H(6) 108.7 no . . .
C(5) C(10) H(7) 109.8 no . . .
C(5) C(10) H(8) 110.0 no . . .
H(6) C(10) H(7) 109.5 no . . .
H(6) C(10) H(8) 109.5 no . . .
H(7) C(10) H(8) 109.5 no . . .
C(9) C(11) H(9) 109.4 no . . .
C(9) C(11) H(10) 109.0 no . . .
C(9) C(11) H(11) 110.0 no . . .
H(9) C(11) H(10) 109.5 no . . .
H(9) C(11) H(11) 109.5 no . . .
H(10) C(11) H(11) 109.5 no . . .
C(9) C(12) H(12) 109.9 no . . .
C(9) C(12) H(13) 108.3 no . . .
C(9) C(12) H(14) 110.3 no . . .
H(12) C(12) H(13) 109.5 no . . .
H(12) C(12) H(14) 109.5 no . . .
H(13) C(12) H(14) 109.5 no . . .
C(17) C(18) H(15) 111.2 no . . .
C(17) C(18) H(16) 110.7 no . . .
C(19) C(18) H(15) 111.1 no . . .
C(19) C(18) H(16) 110.6 no . . .
H(15) C(18) H(16) 109.5 no . . .
C(18) C(19) H(17) 110.7 no . . .
C(18) C(19) H(18) 111.1 no . . .
C(20) C(19) H(17) 111.0 no . . .
C(20) C(19) H(18) 110.7 no . . .
H(17) C(19) H(18) 109.5 no . . .
C(15) C(20) H(19) 115.0 no . . .
C(19) C(20) H(19) 114.7 no . . .
C(21) C(20) H(19) 114.7 no . . .
C(17) C(22) H(20) 109.5 no . . .
C(17) C(22) H(21) 109.6 no . . .
C(17) C(22) H(22) 109.2 no . . .
H(20) C(22) H(21) 109.5 no . . .
H(20) C(22) H(22) 109.5 no . . .
H(21) C(22) H(22) 109.5 no . . .
C(21) C(23) H(23) 109.7 no . . .
C(21) C(23) H(24) 109.8 no . . .
C(21) C(23) H(25) 108.9 no . . .
H(23) C(23) H(24) 109.5 no . . .
H(23) C(23) H(25) 109.5 no . . .
H(24) C(23) H(25) 109.5 no . . .
C(21) C(24) H(26) 109.5 no . . .
C(21) C(24) H(27) 109.4 no . . .
C(21) C(24) H(28) 109.5 no . . .
H(26) C(24) H(27) 109.5 no . . .
H(26) C(24) H(28) 109.5 no . . .
H(27) C(24) H(28) 109.5 no . . .
C(29) C(30) H(29) 111.7 no . . .
C(29) C(30) H(30) 111.8 no . . .
C(31) C(30) H(29) 111.5 no . . .
C(31) C(30) H(30) 111.2 no . . .
H(29) C(30) H(30) 109.5 no . . .
C(30) C(31) H(31) 110.5 no . . .
C(30) C(31) H(32) 110.7 no . . .
C(32) C(31) H(31) 109.7 no . . .
C(32) C(31) H(32) 110.1 no . . .
H(31) C(31) H(32) 109.5 no . . .
C(27) C(32) H(33) 119.8 no . . .
C(31) C(32) H(33) 119.4 no . . .
C(33) C(32) H(33) 118.5 no . . .
C(29) C(34) H(34) 109.6 no . . .
C(29) C(34) H(35) 109.2 no . . .
C(29) C(34) H(36) 109.5 no . . .
H(34) C(34) H(35) 109.5 no . . .
H(34) C(34) H(36) 109.5 no . . .
H(35) C(34) H(36) 109.5 no . . .
C(33) C(35) H(37) 110.1 no . . .
C(33) C(35) H(38) 108.2 no . . .
C(33) C(35) H(39) 110.1 no . . .
H(37) C(35) H(38) 109.5 no . . .
H(37) C(35) H(39) 109.5 no . . .
H(38) C(35) H(39) 109.5 no . . .
C(33) C(36) H(40) 111.5 no . . .
C(33) C(36) H(41) 106.7 no . . .
C(33) C(36) H(42) 110.2 no . . .
H(40) C(36) H(41) 109.5 no . . .
H(40) C(36) H(42) 109.5 no . . .
H(41) C(36) H(42) 109.5 no . . .
C(37) C(38) H(43) 120.7 no . . .
C(39) C(38) H(43) 120.0 no . . .
C(38) C(39) H(44) 120.5 no . . .
C(40) C(39) H(44) 121.1 no . . .
C(39) C(40) H(45) 119.3 no . . .
C(41) C(40) H(45) 120.1 no . . .
C(40) C(41) H(46) 119.1 no . . .
C(42) C(41) H(46) 119.2 no . . .
C(37) C(42) H(47) 119.7 no . . .
C(41) C(42) H(47) 119.8 no . . .
C(43) C(44) H(48) 119.9 no . . .
C(45) C(44) H(48) 120.5 no . . .
C(44) C(45) H(49) 119.9 no . . .
C(46) C(45) H(49) 120.3 no . . .
C(45) C(46) H(50) 118.8 no . . .
C(47) C(46) H(50) 118.8 no . . .
C(46) C(47) H(51) 120.3 no . . .
C(48) C(47) H(51) 120.0 no . . .
C(43) C(48) H(52) 121.2 no . . .
C(47) C(48) H(52) 121.4 no . . .
C(49) C(50) H(53) 119.3 no . . .
C(51) C(50) H(53) 119.7 no . . .
C(50) C(51) H(54) 120.1 no . . .
C(52) C(51) H(54) 120.7 no . . .
C(51) C(52) H(55) 118.8 no . . .
C(53) C(52) H(55) 118.9 no . . .
C(52) C(53) H(56) 121.1 no . . .
C(54) C(53) H(56) 121.1 no . . .
C(49) C(54) H(57) 118.3 no . . .
C(53) C(54) H(57) 118.5 no . . .
C(55) C(56) H(58) 119.2 no . . .
C(57) C(56) H(58) 119.4 no . . .
C(56) C(57) H(59) 120.3 no . . .
C(58) C(57) H(59) 120.2 no . . .
C(57) C(58) H(60) 120.3 no . . .
C(59) C(58) H(60) 120.9 no . . .
C(58) C(59) H(61) 119.3 no . . .
C(60) C(59) H(61) 119.9 no . . .
C(55) C(60) H(62) 119.0 no . . .
C(59) C(60) H(62) 118.7 no . . .
C(61) C(62) H(63) 120.6 no . . .
C(63) C(62) H(63) 120.4 no . . .
C(62) C(63) H(64) 120.5 no . . .
C(64) C(63) H(64) 120.7 no . . .
C(63) C(64) H(65) 120.0 no . . .
C(65) C(64) H(65) 119.8 no . . .
C(64) C(65) H(66) 120.6 no . . .
C(66) C(65) H(66) 119.8 no . . .
C(61) C(66) H(67) 119.6 no . . .
C(65) C(66) H(67) 119.5 no . . .
C(67) C(68) H(68) 119.7 no . . .
C(69) C(68) H(68) 119.3 no . . .
C(68) C(69) H(69) 120.7 no . . .
C(70) C(69) H(69) 120.9 no . . .
C(69) C(70) H(70) 119.6 no . . .
C(71) C(70) H(70) 119.6 no . . .
C(70) C(71) H(71) 120.3 no . . .
C(72) C(71) H(71) 120.4 no . . .
C(67) C(72) H(72) 120.3 no . . .
C(71) C(72) H(72) 119.7 no . . .

loop_
_geom_bond_atom_site_label_1
_geom_bond_atom_site_label_2
_geom_bond_distance
_geom_bond_publ_flag
_geom_bond_site_symmetry_1
_geom_bond_site_symmetry_2
Eu(1) O(1) 2.349(6) yes . .
Eu(1) O(2) 2.454(7) yes . .
Eu(1) O(3) 2.312(7) yes . .
Eu(1) O(4) 2.456(6) yes . .
Eu(1) O(5) 2.390(6) yes . .
Eu(1) O(6) 2.398(6) yes . .
Eu(1) O(7) 2.344(6) yes . .
Eu(1) O(8) 2.361(5) yes . .
P(1) O(7) 1.494(6) yes . .
P(1) C(37) 1.784(11) yes . .
P(1) C(43) 1.794(11) yes . .
P(1) C(49) 1.759(11) yes . .
P(2) O(8) 1.472(5) yes . .
P(2) C(55) 1.771(9) yes . .
P(2) C(61) 1.803(10) yes . .
P(2) C(67) 1.778(11) yes . .
F(1) C(1) 1.289(19) yes . .
F(2) C(1) 1.31(3) yes . .
F(3) C(1) 1.28(2) yes . .
F(4) C(13) 1.388(17) yes . .
F(5) C(13) 1.319(19) yes . .
F(6) C(13) 1.268(17) yes . .
F(7) C(25) 1.27(2) yes . .
F(8) C(25) 1.31(2) yes . .
F(9) C(25) 1.37(2) yes . .
O(1) C(2) 1.268(15) yes . .
O(2) C(4) 1.250(14) yes . .
O(3) C(14) 1.260(14) yes . .
O(4) C(16) 1.251(12) yes . .
O(5) C(26) 1.253(13) yes . .
O(6) C(28) 1.258(14) yes . .
C(1) C(2) 1.478(18) yes . .
C(2) C(3) 1.346(17) yes . .
C(3) C(4) 1.414(18) yes . .
C(3) C(8) 1.516(18) yes . .
C(4) C(5) 1.528(15) yes . .
C(5) C(6) 1.55(2) yes . .
C(5) C(9) 1.572(19) yes . .
C(5) C(10) 1.47(2) yes . .
C(6) C(7) 1.53(2) yes . .
C(7) C(8) 1.52(2) yes . .
C(8) C(9) 1.58(2) yes . .
C(9) C(11) 1.46(2) yes . .
C(9) C(12) 1.55(2) yes . .
C(13) C(14) 1.49(2) yes . .
C(14) C(15) 1.342(16) yes . .
C(15) C(16) 1.410(17) yes . .
C(15) C(20) 1.501(14) yes . .
C(16) C(17) 1.499(13) yes . .
C(17) C(18) 1.571(15) yes . .
C(17) C(21) 1.572(19) yes . .
C(17) C(22) 1.48(2) yes . .
C(18) C(19) 1.53(3) yes . .
C(19) C(20) 1.513(18) yes . .
C(20) C(21) 1.531(17) yes . .
C(21) C(23) 1.508(14) yes . .
C(21) C(24) 1.549(15) yes . .
C(25) C(26) 1.513(16) yes . .
C(26) C(27) 1.352(16) yes . .
C(27) C(28) 1.420(17) yes . .
C(27) C(32) 1.497(16) yes . .
C(28) C(29) 1.455(18) yes . .
C(29) C(30) 1.52(2) yes . .
C(29) C(33) 1.42(2) yes . .
C(29) C(34) 1.52(2) yes . .
C(30) C(31) 1.60(2) yes . .
C(31) C(32) 1.53(2) yes . .
C(32) C(33) 1.67(2) yes . .
C(33) C(35) 1.71(2) yes . .
C(33) C(36) 1.41(2) yes . .
C(37) C(38) 1.377(17) yes . .
C(37) C(42) 1.407(17) yes . .
C(38) C(39) 1.42(2) yes . .
C(39) C(40) 1.40(2) yes . .
C(40) C(41) 1.35(2) yes . .
C(41) C(42) 1.34(2) yes . .
C(43) C(44) 1.379(17) yes . .
C(43) C(48) 1.376(16) yes . .
C(44) C(45) 1.389(19) yes . .
C(45) C(46) 1.32(2) yes . .
C(46) C(47) 1.36(2) yes . .
C(47) C(48) 1.42(2) yes . .
C(49) C(50) 1.379(19) yes . .
C(49) C(54) 1.386(16) yes . .
C(50) C(51) 1.38(2) yes . .
C(51) C(52) 1.35(2) yes . .
C(52) C(53) 1.35(2) yes . .
C(53) C(54) 1.36(2) yes . .
C(55) C(56) 1.375(14) yes . .
C(55) C(60) 1.374(16) yes . .
C(56) C(57) 1.382(16) yes . .
C(57) C(58) 1.38(2) yes . .
C(58) C(59) 1.366(18) yes . .
C(59) C(60) 1.344(18) yes . .
C(61) C(62) 1.340(15) yes . .
C(61) C(66) 1.366(13) yes . .
C(62) C(63) 1.38(2) yes . .
C(63) C(64) 1.41(2) yes . .
C(64) C(65) 1.35(2) yes . .
C(65) C(66) 1.334(18) yes . .
C(67) C(68) 1.370(15) yes . .
C(67) C(72) 1.365(17) yes . .
C(68) C(69) 1.385(17) yes . .
C(69) C(70) 1.36(2) yes . .
C(70) C(71) 1.41(2) yes . .
C(71) C(72) 1.36(2) yes . .
O(9) H(73) 0.950 no . .
O(9) H(74) 0.950 no . .
C(6) H(1) 0.950 no . .
C(6) H(2) 0.950 no . .
C(7) H(3) 0.950 no . .
C(7) H(4) 0.950 no . .
C(8) H(5) 0.950 no . .
C(10) H(6) 0.950 no . .
C(10) H(7) 0.950 no . .
C(10) H(8) 0.950 no . .
C(11) H(9) 0.950 no . .
C(11) H(10) 0.950 no . .
C(11) H(11) 0.950 no . .
C(12) H(12) 0.950 no . .
C(12) H(13) 0.950 no . .
C(12) H(14) 0.950 no . .
C(18) H(15) 0.950 no . .
C(18) H(16) 0.950 no . .
C(19) H(17) 0.950 no . .
C(19) H(18) 0.950 no . .
C(20) H(19) 0.950 no . .
C(22) H(20) 0.950 no . .
C(22) H(21) 0.950 no . .
C(22) H(22) 0.950 no . .
C(23) H(23) 0.950 no . .
C(23) H(24) 0.950 no . .
C(23) H(25) 0.950 no . .
C(24) H(26) 0.950 no . .
C(24) H(27) 0.950 no . .
C(24) H(28) 0.950 no . .
C(30) H(29) 0.950 no . .
C(30) H(30) 0.950 no . .
C(31) H(31) 0.950 no . .
C(31) H(32) 0.950 no . .
C(32) H(33) 0.950 no . .
C(34) H(34) 0.950 no . .
C(34) H(35) 0.950 no . .
C(34) H(36) 0.950 no . .
C(35) H(37) 0.950 no . .
C(35) H(38) 0.950 no . .
C(35) H(39) 0.950 no . .
C(36) H(40) 0.950 no . .
C(36) H(41) 0.950 no . .
C(36) H(42) 0.950 no . .
C(38) H(43) 0.950 no . .
C(39) H(44) 0.950 no . .
C(40) H(45) 0.950 no . .
C(41) H(46) 0.950 no . .
C(42) H(47) 0.950 no . .
C(44) H(48) 0.950 no . .
C(45) H(49) 0.950 no . .
C(46) H(50) 0.950 no . .
C(47) H(51) 0.950 no . .
C(48) H(52) 0.950 no . .
C(50) H(53) 0.950 no . .
C(51) H(54) 0.950 no . .
C(52) H(55) 0.950 no . .
C(53) H(56) 0.950 no . .
C(54) H(57) 0.950 no . .
C(56) H(58) 0.950 no . .
C(57) H(59) 0.950 no . .
C(58) H(60) 0.950 no . .
C(59) H(61) 0.950 no . .
C(60) H(62) 0.950 no . .
C(62) H(63) 0.950 no . .
C(63) H(64) 0.950 no . .
C(64) H(65) 0.950 no . .
C(65) H(66) 0.950 no . .
C(66) H(67) 0.950 no . .
C(68) H(68) 0.950 no . .
C(69) H(69) 0.950 no . .
C(70) H(70) 0.950 no . .
C(71) H(71) 0.950 no . .
C(72) H(72) 0.950 no . .

loop_
_geom_contact_atom_site_label_1
_geom_contact_atom_site_label_2
_geom_contact_distance
_geom_contact_publ_flag
_geom_contact_site_symmetry_1
_geom_contact_site_symmetry_2
F(1) O(9) 3.51(3) ? . 2_466
F(2) C(38) 3.42(2) ? . 3_655
F(2) C(48) 3.22(2) ? . 3_655
F(3) C(58) 3.51(2) ? . 3_755
F(3) C(59) 3.57(2) ? . 3_755
F(4) C(12) 3.446(19) ? . 4_665
F(4) C(46) 3.509(17) ? . 2_556
F(5) C(23) 3.281(14) ? . 2_456
F(5) C(56) 3.570(15) ? . 2_456
F(5) C(57) 3.209(16) ? . 2_456
F(6) C(12) 3.209(16) ? . 4_665
F(6) C(23) 3.599(13) ? . 2_456
F(6) C(24) 3.450(15) ? . 2_456
O(9) F(1) 3.51(3) ? . 2_566
C(12) F(4) 3.446(19) ? . 4_664
C(12) F(6) 3.209(16) ? . 4_664
C(23) F(5) 3.281(14) ? . 2_556
C(23) F(6) 3.599(13) ? . 2_556
C(24) F(6) 3.450(15) ? . 2_556
C(36) C(63) 3.46(2) ? . 2_466
C(36) C(64) 3.53(2) ? . 2_466
C(38) F(2) 3.42(2) ? . 3_645
C(46) F(4) 3.509(17) ? . 2_456
C(48) F(2) 3.22(2) ? . 3_645
C(56) F(5) 3.570(15) ? . 2_556
C(57) F(5) 3.209(16) ? . 2_556
C(58) F(3) 3.51(2) ? . 3_745
C(59) F(3) 3.57(2) ? . 3_745
C(63) C(36) 3.46(2) ? . 2_566
C(64) C(36) 3.53(2) ? . 2_566
F(1) H(43) 3.484 ? . 3_655
F(1) H(44) 3.375 ? . 3_655
F(1) H(73) 2.645 ? . 2_466
F(2) H(43) 3.378 ? . 3_655
F(2) H(51) 3.574 ? . 3_655
F(2) H(52) 2.428 ? . 3_655
F(3) H(57) 3.472 ? . 3_655
F(3) H(60) 2.886 ? . 3_755
F(3) H(61) 2.995 ? . 3_755
F(3) H(73) 3.477 ? . 2_466
F(4) H(12) 3.409 ? . 4_665
F(4) H(13) 2.663 ? . 4_665
F(4) H(50) 2.766 ? . 2_556
F(5) H(23) 2.741 ? . 2_456
F(5) H(24) 2.965 ? . 2_456
F(5) H(59) 3.065 ? . 2_456
F(6) H(12) 2.949 ? . 4_665
F(6) H(13) 2.769 ? . 4_665
F(6) H(14) 3.421 ? . 4_665
F(6) H(23) 3.028 ? . 2_456
F(6) H(24) 3.393 ? . 2_456
F(6) H(27) 2.533 ? . 2_456
F(7) H(35) 3.028 ? . 2_466
F(7) H(42) 2.883 ? . 2_466
F(7) H(45) 2.867 ? . 3_655
F(9) H(63) 3.407 ? . 1_455
O(9) H(28) 3.545 ? . 2_556
O(9) H(37) 3.484 ? . 2_566
O(9) H(71) 2.904 ? . .
C(6) H(21) 3.477 ? . 3_755
C(6) H(56) 3.582 ? . 1_655
C(7) H(21) 3.141 ? . 3_755
C(7) H(61) 3.283 ? . 3_755
C(8) H(60) 3.271 ? . 3_755
C(10) H(65) 3.350 ? . 3_745
C(11) H(69) 3.545 ? . 4_664
C(12) H(29) 3.480 ? . 4_664
C(12) H(31) 3.362 ? . 4_664
C(13) H(13) 3.316 ? . 4_665
C(13) H(23) 3.482 ? . 2_456
C(22) H(4) 3.197 ? . 3_745
C(22) H(55) 3.220 ? . 3_645
C(23) H(49) 3.408 ? . 2_556
C(24) H(12) 3.595 ? . 3_745
C(24) H(74) 3.495 ? . 2_456
C(30) H(9) 3.547 ? . 4_665
C(30) H(13) 3.372 ? . 4_665
C(31) H(14) 3.263 ? . 4_665
C(34) H(33) 3.434 ? . 2_566
C(35) H(44) 3.484 ? . 3_655
C(35) H(71) 3.272 ? . 2_466
C(35) H(73) 3.576 ? . 2_466
C(36) H(72) 3.280 ? . 2_466
C(38) H(70) 3.592 ? . 4_664
C(39) H(70) 3.545 ? . 4_664
C(40) H(30) 3.283 ? . 4_664
C(40) H(54) 3.552 ? . 3_645
C(40) H(64) 3.340 ? . 3_745
C(41) H(54) 3.168 ? . 3_645
C(41) H(64) 3.108 ? . 3_745
C(41) H(65) 3.474 ? . 3_745
C(42) H(54) 3.472 ? . 3_645
C(43) H(59) 3.582 ? . 1_455
C(44) H(59) 3.185 ? . 1_455
C(45) H(19) 3.554 ? . 2_456
C(45) H(24) 3.353 ? . 2_456
C(45) H(59) 2.799 ? . 1_455
C(46) H(24) 3.588 ? . 2_456
C(46) H(59) 2.830 ? . 1_455
C(46) H(69) 3.559 ? . 2_456
C(47) H(59) 3.241 ? . 1_455
C(47) H(60) 3.205 ? . 1_455
C(48) H(60) 3.350 ? . 1_455
C(51) H(20) 3.573 ? . 3_655
C(51) H(64) 3.443 ? . 1_455
C(52) H(20) 3.329 ? . 3_655
C(52) H(64) 3.021 ? . 1_455
C(53) H(63) 3.405 ? . 1_455
C(57) H(19) 3.577 ? . 2_556
C(57) H(57) 3.331 ? . 1_655
C(58) H(5) 3.186 ? . 3_745
C(58) H(57) 2.918 ? . 1_655
C(59) H(4) 3.403 ? . 3_745
C(59) H(56) 3.332 ? . 1_655
C(59) H(57) 3.526 ? . 1_655
C(60) H(56) 3.575 ? . 1_655
C(61) H(40) 3.576 ? . 2_566
C(61) H(41) 3.558 ? . 2_566
C(62) H(40) 3.398 ? . 2_566
C(62) H(41) 3.518 ? . 2_566
C(63) H(40) 2.945 ? . 2_566
C(63) H(42) 3.280 ? . 2_566
C(63) H(45) 3.584 ? . 3_755
C(63) H(46) 3.050 ? . 3_755
C(63) H(55) 3.271 ? . 1_655
C(64) H(32) 3.513 ? . 2_566
C(64) H(40) 2.721 ? . 2_566
C(64) H(46) 3.155 ? . 3_755
C(65) H(40) 2.937 ? . 2_566
C(66) H(40) 3.354 ? . 2_566
C(68) H(50) 3.593 ? . 2_556
C(69) H(50) 3.282 ? . 2_556
C(70) H(18) 3.257 ? . 2_556
C(70) H(44) 3.597 ? . 4_665
C(70) H(74) 3.410 ? . .
C(71) H(18) 3.041 ? . 2_556
C(71) H(37) 3.172 ? . 2_566
C(71) H(38) 3.388 ? . 2_566
C(71) H(41) 3.317 ? . 2_566
C(71) H(74) 3.075 ? . .
C(72) H(18) 3.360 ? . 2_556
C(72) H(41) 2.936 ? . 2_566
H(1) H(55) 3.313 ? . 1_655
H(1) H(56) 3.149 ? . 1_655
H(2) H(21) 2.989 ? . 3_755
H(2) H(28) 3.354 ? . 3_755
H(2) H(55) 3.159 ? . 1_655
H(2) H(56) 3.142 ? . 1_655
H(3) H(21) 3.335 ? . 3_755
H(3) H(61) 2.935 ? . 3_755
H(4) C(22) 3.197 ? . 3_755
H(4) C(59) 3.403 ? . 3_755
H(4) H(21) 2.426 ? . 3_755
H(4) H(22) 3.169 ? . 3_755
H(4) H(23) 3.395 ? . 3_755
H(4) H(28) 3.456 ? . 3_755
H(4) H(60) 3.456 ? . 3_755
H(4) H(61) 2.929 ? . 3_755
H(5) C(58) 3.186 ? . 3_755
H(5) H(51) 3.150 ? . 3_655
H(5) H(60) 2.413 ? . 3_755
H(5) H(61) 3.399 ? . 3_755
H(6) H(56) 3.454 ? . 1_655
H(6) H(65) 3.388 ? . 3_745
H(7) H(32) 3.160 ? . 4_664
H(7) H(65) 2.980 ? . 3_745
H(8) H(65) 3.140 ? . 3_745
H(9) C(30) 3.547 ? . 4_664
H(9) H(29) 3.241 ? . 4_664
H(9) H(30) 3.046 ? . 4_664
H(9) H(69) 3.219 ? . 4_664
H(10) H(51) 2.667 ? . 3_655
H(10) H(69) 2.984 ? . 4_664
H(12) F(4) 3.409 ? . 4_664
H(12) F(6) 2.949 ? . 4_664
H(12) C(24) 3.595 ? . 3_755
H(12) H(21) 3.495 ? . 3_755
H(12) H(23) 3.164 ? . 3_755
H(12) H(27) 3.247 ? . 3_755
H(12) H(28) 3.094 ? . 3_755
H(13) F(4) 2.663 ? . 4_664
H(13) F(6) 2.769 ? . 4_664
H(13) C(13) 3.316 ? . 4_664
H(13) C(30) 3.372 ? . 4_664
H(13) H(29) 2.756 ? . 4_664
H(13) H(30) 3.481 ? . 4_664
H(13) H(31) 3.146 ? . 4_664
H(13) H(69) 3.358 ? . 4_664
H(14) F(6) 3.421 ? . 4_664
H(14) C(31) 3.263 ? . 4_664
H(14) H(28) 3.374 ? . 3_755
H(14) H(29) 3.368 ? . 4_664
H(14) H(31) 2.738 ? . 4_664
H(14) H(32) 3.187 ? . 4_664
H(16) H(55) 3.507 ? . 3_645
H(16) H(70) 3.381 ? . 2_456
H(16) H(74) 3.062 ? . 2_456
H(17) H(24) 3.509 ? . 2_456
H(18) C(70) 3.257 ? . 2_456
H(18) C(71) 3.041 ? . 2_456
H(18) C(72) 3.360 ? . 2_456
H(18) H(58) 3.051 ? . 2_456
H(18) H(70) 3.594 ? . 2_456
H(18) H(71) 3.228 ? . 2_456
H(19) C(45) 3.554 ? . 2_556
H(19) C(57) 3.577 ? . 2_456
H(19) H(49) 3.062 ? . 2_556
H(19) H(50) 3.262 ? . 2_556
H(19) H(58) 3.324 ? . 2_456
H(19) H(59) 2.985 ? . 2_456
H(20) C(51) 3.573 ? . 3_645
H(20) C(52) 3.329 ? . 3_645
H(20) H(54) 3.115 ? . 3_645
H(20) H(55) 2.579 ? . 3_645
H(21) C(6) 3.477 ? . 3_745
H(21) C(7) 3.141 ? . 3_745
H(21) H(2) 2.989 ? . 3_745
H(21) H(3) 3.335 ? . 3_745
H(21) H(4) 2.426 ? . 3_745
H(21) H(12) 3.495 ? . 3_745
H(21) H(55) 3.008 ? . 3_645
H(22) H(4) 3.169 ? . 3_745
H(23) F(5) 2.741 ? . 2_556
H(23) F(6) 3.028 ? . 2_556
H(23) C(13) 3.482 ? . 2_556
H(23) H(4) 3.395 ? . 3_745
H(23) H(12) 3.164 ? . 3_745
H(24) F(5) 2.965 ? . 2_556
H(24) F(6) 3.393 ? . 2_556
H(24) C(45) 3.353 ? . 2_556
H(24) C(46) 3.588 ? . 2_556
H(24) H(17) 3.509 ? . 2_556
H(24) H(49) 2.590 ? . 2_556
H(24) H(50) 3.062 ? . 2_556
H(26) H(71) 3.425 ? . 2_456
H(26) H(74) 3.041 ? . 2_456
H(27) F(6) 2.533 ? . 2_556
H(27) H(12) 3.247 ? . 3_745
H(27) H(49) 3.134 ? . 2_556
H(28) O(9) 3.545 ? . 2_456
H(28) H(2) 3.354 ? . 3_745
H(28) H(4) 3.456 ? . 3_745
H(28) H(12) 3.094 ? . 3_745
H(28) H(14) 3.374 ? . 3_745
H(28) H(74) 3.058 ? . 2_456
H(29) C(12) 3.480 ? . 4_665
H(29) H(9) 3.241 ? . 4_665
H(29) H(13) 2.756 ? . 4_665
H(29) H(14) 3.368 ? . 4_665
H(30) C(40) 3.283 ? . 4_665
H(30) H(9) 3.046 ? . 4_665
H(30) H(13) 3.481 ? . 4_665
H(30) H(45) 2.857 ? . 4_665
H(31) C(12) 3.362 ? . 4_665
H(31) H(13) 3.146 ? . 4_665
H(31) H(14) 2.738 ? . 4_665
H(32) C(64) 3.513 ? . 2_466
H(32) H(7) 3.160 ? . 4_665
H(32) H(14) 3.187 ? . 4_665
H(32) H(65) 3.312 ? . 2_466
H(32) H(66) 3.441 ? . 2_466
H(33) C(34) 3.434 ? . 2_466
H(33) H(35) 2.784 ? . 2_466
H(33) H(36) 3.284 ? . 2_466
H(34) H(38) 3.475 ? . 2_566
H(34) H(44) 3.593 ? . 4_665
H(35) F(7) 3.028 ? . 2_566
H(35) H(33) 2.784 ? . 2_566
H(35) H(38) 3.340 ? . 2_566
H(35) H(45) 3.277 ? . 4_665
H(36) H(33) 3.284 ? . 2_566
H(37) O(9) 3.484 ? . 2_466
H(37) C(71) 3.172 ? . 2_466
H(37) H(71) 2.559 ? . 2_466
H(37) H(72) 3.496 ? . 2_466
H(37) H(73) 2.994 ? . 2_466
H(38) C(71) 3.388 ? . 2_466
H(38) H(34) 3.475 ? . 2_466
H(38) H(35) 3.340 ? . 2_466
H(38) H(44) 2.823 ? . 3_655
H(38) H(71) 3.145 ? . 2_466
H(39) H(44) 3.417 ? . 3_655
H(39) H(73) 3.443 ? . 2_466
H(40) C(61) 3.576 ? . 2_466
H(40) C(62) 3.398 ? . 2_466
H(40) C(63) 2.945 ? . 2_466
H(40) C(64) 2.721 ? . 2_466
H(40) C(65) 2.937 ? . 2_466
H(40) C(66) 3.354 ? . 2_466
H(40) H(64) 3.325 ? . 2_466
H(40) H(65) 3.041 ? . 2_466
H(40) H(66) 3.317 ? . 2_466
H(41) C(61) 3.558 ? . 2_466
H(41) C(62) 3.518 ? . 2_466
H(41) C(71) 3.317 ? . 2_466
H(41) C(72) 2.936 ? . 2_466
H(41) H(71) 3.227 ? . 2_466
H(41) H(72) 2.488 ? . 2_466
H(42) F(7) 2.883 ? . 2_566
H(42) C(63) 3.280 ? . 2_466
H(42) H(45) 2.938 ? . 4_665
H(42) H(64) 3.321 ? . 2_466
H(42) H(72) 3.324 ? . 2_466
H(43) F(1) 3.484 ? . 3_645
H(43) F(2) 3.378 ? . 3_645
H(43) H(70) 3.243 ? . 4_664
H(43) H(73) 3.251 ? . 4_664
H(44) F(1) 3.375 ? . 3_645
H(44) C(35) 3.484 ? . 3_645
H(44) C(70) 3.597 ? . 4_664
H(44) H(34) 3.593 ? . 4_664
H(44) H(38) 2.823 ? . 3_645
H(44) H(39) 3.417 ? . 3_645
H(44) H(70) 3.172 ? . 4_664
H(45) F(7) 2.867 ? . 3_645
H(45) C(63) 3.584 ? . 3_745
H(45) H(30) 2.857 ? . 4_664
H(45) H(35) 3.277 ? . 4_664
H(45) H(42) 2.938 ? . 4_664
H(45) H(64) 2.903 ? . 3_745
H(46) C(63) 3.050 ? . 3_745
H(46) C(64) 3.155 ? . 3_745
H(46) H(54) 3.184 ? . 3_645
H(46) H(55) 3.454 ? . 3_645
H(46) H(64) 2.397 ? . 3_745
H(46) H(65) 2.608 ? . 3_745
H(49) C(23) 3.408 ? . 2_456
H(49) H(19) 3.062 ? . 2_456
H(49) H(24) 2.590 ? . 2_456
H(49) H(27) 3.134 ? . 2_456
H(49) H(59) 3.102 ? . 1_455
H(50) F(4) 2.766 ? . 2_456
H(50) C(68) 3.593 ? . 2_456
H(50) C(69) 3.282 ? . 2_456
H(50) H(19) 3.262 ? . 2_456
H(50) H(24) 3.062 ? . 2_456
H(50) H(59) 3.149 ? . 1_455
H(50) H(68) 3.504 ? . 2_456
H(50) H(69) 2.883 ? . 2_456
H(51) F(2) 3.574 ? . 3_645
H(51) H(5) 3.150 ? . 3_645
H(51) H(10) 2.667 ? . 3_645
H(51) H(60) 3.259 ? . 1_455
H(51) H(69) 3.042 ? . 2_456
H(52) F(2) 2.428 ? . 3_645
H(52) H(54) 3.236 ? . 3_645
H(52) H(60) 3.558 ? . 1_455
H(54) C(40) 3.552 ? . 3_655
H(54) C(41) 3.168 ? . 3_655
H(54) C(42) 3.472 ? . 3_655
H(54) H(20) 3.115 ? . 3_655
H(54) H(46) 3.184 ? . 3_655
H(54) H(52) 3.236 ? . 3_655
H(54) H(64) 3.476 ? . 1_455
H(55) C(22) 3.220 ? . 3_655
H(55) C(63) 3.271 ? . 1_455
H(55) H(1) 3.313 ? . 1_455
H(55) H(2) 3.159 ? . 1_455
H(55) H(16) 3.507 ? . 3_655
H(55) H(20) 2.579 ? . 3_655
H(55) H(21) 3.008 ? . 3_655
H(55) H(46) 3.454 ? . 3_655
H(55) H(64) 2.751 ? . 1_455
H(56) C(6) 3.582 ? . 1_455
H(56) C(59) 3.332 ? . 1_455
H(56) C(60) 3.575 ? . 1_455
H(56) H(1) 3.149 ? . 1_455
H(56) H(2) 3.142 ? . 1_455
H(56) H(6) 3.454 ? . 1_455
H(56) H(61) 3.447 ? . 1_455
H(56) H(63) 3.321 ? . 1_455
H(57) F(3) 3.472 ? . 3_645
H(57) C(57) 3.331 ? . 1_455
H(57) C(58) 2.918 ? . 1_455
H(57) C(59) 3.526 ? . 1_455
H(57) H(59) 3.475 ? . 1_455
H(57) H(60) 2.765 ? . 1_455
H(58) H(18) 3.051 ? . 2_556
H(58) H(19) 3.324 ? . 2_556
H(59) F(5) 3.065 ? . 2_556
H(59) C(43) 3.582 ? . 1_655
H(59) C(44) 3.185 ? . 1_655
H(59) C(45) 2.799 ? . 1_655
H(59) C(46) 2.830 ? . 1_655
H(59) C(47) 3.241 ? . 1_655
H(59) H(19) 2.985 ? . 2_556
H(59) H(49) 3.102 ? . 1_655
H(59) H(50) 3.149 ? . 1_655
H(59) H(57) 3.475 ? . 1_655
H(60) F(3) 2.886 ? . 3_745
H(60) C(8) 3.271 ? . 3_745
H(60) C(47) 3.205 ? . 1_655
H(60) C(48) 3.350 ? . 1_655
H(60) H(4) 3.456 ? . 3_745
H(60) H(5) 2.413 ? . 3_745
H(60) H(51) 3.259 ? . 1_655
H(60) H(52) 3.558 ? . 1_655
H(60) H(57) 2.765 ? . 1_655
H(61) F(3) 2.995 ? . 3_745
H(61) C(7) 3.283 ? . 3_745
H(61) H(3) 2.935 ? . 3_745
H(61) H(4) 2.929 ? . 3_745
H(61) H(5) 3.399 ? . 3_745
H(61) H(56) 3.447 ? . 1_655
H(63) F(9) 3.407 ? . 1_655
H(63) C(53) 3.405 ? . 1_655
H(63) H(56) 3.321 ? . 1_655
H(64) C(40) 3.340 ? . 3_755
H(64) C(41) 3.108 ? . 3_755
H(64) C(51) 3.443 ? . 1_655
H(64) C(52) 3.021 ? . 1_655
H(64) H(40) 3.325 ? . 2_566
H(64) H(42) 3.321 ? . 2_566
H(64) H(45) 2.903 ? . 3_755
H(64) H(46) 2.397 ? . 3_755
H(64) H(54) 3.476 ? . 1_655
H(64) H(55) 2.751 ? . 1_655
H(65) C(10) 3.350 ? . 3_755
H(65) C(41) 3.474 ? . 3_755
H(65) H(6) 3.388 ? . 3_755
H(65) H(7) 2.980 ? . 3_755
H(65) H(8) 3.140 ? . 3_755
H(65) H(32) 3.312 ? . 2_566
H(65) H(40) 3.041 ? . 2_566
H(65) H(46) 2.608 ? . 3_755
H(66) H(32) 3.441 ? . 2_566
H(66) H(40) 3.317 ? . 2_566
H(68) H(50) 3.504 ? . 2_556
H(69) C(11) 3.545 ? . 4_665
H(69) C(46) 3.559 ? . 2_556
H(69) H(9) 3.219 ? . 4_665
H(69) H(10) 2.984 ? . 4_665
H(69) H(13) 3.358 ? . 4_665
H(69) H(50) 2.883 ? . 2_556
H(69) H(51) 3.042 ? . 2_556
H(70) C(38) 3.592 ? . 4_665
H(70) C(39) 3.545 ? . 4_665
H(70) H(16) 3.381 ? . 2_556
H(70) H(18) 3.594 ? . 2_556
H(70) H(43) 3.243 ? . 4_665
H(70) H(44) 3.172 ? . 4_665
H(70) H(73) 3.536 ? . .
H(70) H(74) 3.022 ? . .
H(71) O(9) 2.904 ? . .
H(71) C(35) 3.272 ? . 2_566
H(71) H(18) 3.228 ? . 2_556
H(71) H(26) 3.425 ? . 2_556
H(71) H(37) 2.559 ? . 2_566
H(71) H(38) 3.145 ? . 2_566
H(71) H(41) 3.227 ? . 2_566
H(71) H(73) 2.887 ? . .
H(71) H(74) 2.340 ? . .
H(72) C(36) 3.280 ? . 2_566
H(72) H(37) 3.496 ? . 2_566
H(72) H(41) 2.488 ? . 2_566
H(72) H(42) 3.324 ? . 2_566
H(73) F(1) 2.645 ? . 2_566
H(73) F(3) 3.477 ? . 2_566
H(73) C(35) 3.576 ? . 2_566
H(73) H(37) 2.994 ? . 2_566
H(73) H(39) 3.443 ? . 2_566
H(73) H(43) 3.251 ? . 4_665
H(73) H(70) 3.536 ? . .
H(73) H(71) 2.887 ? . .
H(74) C(24) 3.495 ? . 2_556
H(74) C(70) 3.410 ? . .
H(74) C(71) 3.075 ? . .
H(74) H(16) 3.062 ? . 2_556
H(74) H(26) 3.041 ? . 2_556
H(74) H(28) 3.058 ? . 2_556
H(74) H(70) 3.022 ? . .
H(74) H(71) 2.340 ? . .

loop_
_geom_torsion_atom_site_label_1
_geom_torsion_atom_site_label_2
_geom_torsion_atom_site_label_3
_geom_torsion_atom_site_label_4
_geom_torsion
_geom_torsion_publ_flag
_geom_torsion_site_symmetry_1
_geom_torsion_site_symmetry_2
_geom_torsion_site_symmetry_3
_geom_torsion_site_symmetry_4
O(1) Eu(1) O(2) C(4) -16.1(8) ? . . . .
O(2) Eu(1) O(1) C(2) 16.0(10) ? . . . .
O(1) Eu(1) O(3) C(14) -167.7(8) ? . . . .
O(3) Eu(1) O(1) C(2) 178.4(9) ? . . . .
O(1) Eu(1) O(4) C(16) 165.1(6) ? . . . .
O(4) Eu(1) O(1) C(2) -6.4(12) ? . . . .
O(1) Eu(1) O(5) C(26) -80.4(9) ? . . . .
O(5) Eu(1) O(1) C(2) -134.3(10) ? . . . .
O(1) Eu(1) O(6) C(28) 87.6(9) ? . . . .
O(6) Eu(1) O(1) C(2) 148.7(10) ? . . . .
O(1) Eu(1) O(7) P(1) -149.8(8) ? . . . .
O(7) Eu(1) O(1) C(2) -60.5(10) ? . . . .
O(1) Eu(1) O(8) P(2) -0.3(11) ? . . . .
O(8) Eu(1) O(1) C(2) 83.1(10) ? . . . .
O(2) Eu(1) O(3) C(14) -15.5(10) ? . . . .
O(3) Eu(1) O(2) C(4) -178.9(7) ? . . . .
O(2) Eu(1) O(4) C(16) 142.7(7) ? . . . .
O(4) Eu(1) O(2) C(4) 150.8(8) ? . . . .
O(2) Eu(1) O(5) C(26) -128.2(9) ? . . . .
O(5) Eu(1) O(2) C(4) 33.5(10) ? . . . .
O(2) Eu(1) O(6) C(28) 144.1(8) ? . . . .
O(6) Eu(1) O(2) C(4) -72.4(8) ? . . . .
O(2) Eu(1) O(7) P(1) 136.4(9) ? . . . .
O(7) Eu(1) O(2) C(4) 73.5(8) ? . . . .
O(2) Eu(1) O(8) P(2) 67.3(10) ? . . . .
O(8) Eu(1) O(2) C(4) -125.8(8) ? . . . .
O(3) Eu(1) O(4) C(16) -18.0(6) ? . . . .
O(4) Eu(1) O(3) C(14) 15.2(8) ? . . . .
O(3) Eu(1) O(5) C(26) 72.1(9) ? . . . .
O(5) Eu(1) O(3) C(14) 143.7(9) ? . . . .
O(3) Eu(1) O(6) C(28) -74.3(9) ? . . . .
O(6) Eu(1) O(3) C(14) -138.3(9) ? . . . .
O(3) Eu(1) O(7) P(1) -3.7(9) ? . . . .
O(7) Eu(1) O(3) C(14) 79.3(9) ? . . . .
O(3) Eu(1) O(8) P(2) -142.9(10) ? . . . .
O(8) Eu(1) O(3) C(14) -65.7(8) ? . . . .
O(4) Eu(1) O(5) C(26) 130.7(9) ? . . . .
O(5) Eu(1) O(4) C(16) -77.9(7) ? . . . .
O(4) Eu(1) O(6) C(28) -113.3(8) ? . . . .
O(6) Eu(1) O(4) C(16) 21.6(7) ? . . . .
O(4) Eu(1) O(7) P(1) 59.0(8) ? . . . .
O(7) Eu(1) O(4) C(16) -137.9(7) ? . . . .
O(4) Eu(1) O(8) P(2) 144.1(10) ? . . . .
O(8) Eu(1) O(4) C(16) 68.0(6) ? . . . .
O(5) Eu(1) O(6) C(28) 3.7(8) ? . . . .
O(6) Eu(1) O(5) C(26) -5.6(9) ? . . . .
O(5) Eu(1) O(7) P(1) -69.0(8) ? . . . .
O(7) Eu(1) O(5) C(26) -168.8(9) ? . . . .
O(5) Eu(1) O(8) P(2) -90.5(11) ? . . . .
O(8) Eu(1) O(5) C(26) 17.5(10) ? . . . .
O(6) Eu(1) O(7) P(1) -97.3(8) ? . . . .
O(7) Eu(1) O(6) C(28) 31.8(10) ? . . . .
O(6) Eu(1) O(8) P(2) -67.0(10) ? . . . .
O(8) Eu(1) O(6) C(28) -161.9(9) ? . . . .
O(7) Eu(1) O(8) P(2) 99.6(10) ? . . . .
O(8) Eu(1) O(7) P(1) 104.7(8) ? . . . .
O(7) P(1) C(37) C(38) -136.0(10) ? . . . .
O(7) P(1) C(37) C(42) 40.9(10) ? . . . .
C(37) P(1) O(7) Eu(1) -123.9(8) ? . . . .
O(7) P(1) C(43) C(44) 37.0(9) ? . . . .
O(7) P(1) C(43) C(48) -139.1(8) ? . . . .
C(43) P(1) O(7) Eu(1) -4.8(10) ? . . . .
O(7) P(1) C(49) C(50) 23.5(12) ? . . . .
O(7) P(1) C(49) C(54) -156.6(10) ? . . . .
C(49) P(1) O(7) Eu(1) 116.1(8) ? . . . .
C(37) P(1) C(43) C(44) 157.8(8) ? . . . .
C(37) P(1) C(43) C(48) -18.3(10) ? . . . .
C(43) P(1) C(37) C(38) 101.9(11) ? . . . .
C(43) P(1) C(37) C(42) -81.2(10) ? . . . .
C(37) P(1) C(49) C(50) -97.7(11) ? . . . .
C(37) P(1) C(49) C(54) 82.2(12) ? . . . .
C(49) P(1) C(37) C(38) -13.4(12) ? . . . .
C(49) P(1) C(37) C(42) 163.5(9) ? . . . .
C(43) P(1) C(49) C(50) 147.2(11) ? . . . .
C(43) P(1) C(49) C(54) -32.9(12) ? . . . .
C(49) P(1) C(43) C(44) -86.6(9) ? . . . .
C(49) P(1) C(43) C(48) 97.2(9) ? . . . .
O(8) P(2) C(55) C(56) -142.8(8) ? . . . .
O(8) P(2) C(55) C(60) 38.3(9) ? . . . .
C(55) P(2) O(8) Eu(1) -124.8(10) ? . . . .
O(8) P(2) C(61) C(62) -146.4(10) ? . . . .
O(8) P(2) C(61) C(66) 34.3(11) ? . . . .
C(61) P(2) O(8) Eu(1) -6.0(12) ? . . . .
O(8) P(2) C(67) C(68) 11.7(10) ? . . . .
O(8) P(2) C(67) C(72) -164.3(9) ? . . . .
C(67) P(2) O(8) Eu(1) 114.3(10) ? . . . .
C(55) P(2) C(61) C(62) -24.1(12) ? . . . .
C(55) P(2) C(61) C(66) 156.6(10) ? . . . .
C(61) P(2) C(55) C(56) 94.3(10) ? . . . .
C(61) P(2) C(55) C(60) -84.5(9) ? . . . .
C(55) P(2) C(67) C(68) -111.1(9) ? . . . .
C(55) P(2) C(67) C(72) 73.0(10) ? . . . .
C(67) P(2) C(55) C(56) -21.1(10) ? . . . .
C(67) P(2) C(55) C(60) 160.0(8) ? . . . .
C(61) P(2) C(67) C(68) 134.9(9) ? . . . .
C(61) P(2) C(67) C(72) -41.1(11) ? . . . .
C(67) P(2) C(61) C(62) 92.0(11) ? . . . .
C(67) P(2) C(61) C(66) -87.3(10) ? . . . .
Eu(1) O(1) C(2) C(1) 168.6(10) ? . . . .
Eu(1) O(1) C(2) C(3) -10.3(19) ? . . . .
Eu(1) O(2) C(4) C(3) 12.1(16) ? . . . .
Eu(1) O(2) C(4) C(5) -172.9(6) ? . . . .
Eu(1) O(3) C(14) C(13) 171.3(7) ? . . . .
Eu(1) O(3) C(14) C(15) -5.9(16) ? . . . .
Eu(1) O(4) C(16) C(15) 13.0(12) ? . . . .
Eu(1) O(4) C(16) C(17) -168.6(6) ? . . . .
Eu(1) O(5) C(26) C(25) -175.6(8) ? . . . .
Eu(1) O(5) C(26) C(27) 5.5(18) ? . . . .
Eu(1) O(6) C(28) C(27) -1.6(17) ? . . . .
Eu(1) O(6) C(28) C(29) 178.6(8) ? . . . .
F(1) C(1) C(2) O(1) 22(2) ? . . . .
F(1) C(1) C(2) C(3) -159.2(15) ? . . . .
F(2) C(1) C(2) O(1) -94.1(17) ? . . . .
F(2) C(1) C(2) C(3) 85(2) ? . . . .
F(3) C(1) C(2) O(1) 141.7(15) ? . . . .
F(3) C(1) C(2) C(3) -39(2) ? . . . .
O(1) C(2) C(3) C(4) -5(2) ? . . . .
O(1) C(2) C(3) C(8) 178.8(13) ? . . . .
C(1) C(2) C(3) C(4) 176.5(13) ? . . . .
C(1) C(2) C(3) C(8) -0(2) ? . . . .
C(2) C(3) C(4) O(2) 2.8(19) ? . . . .
C(2) C(3) C(4) C(5) -172.8(11) ? . . . .
C(2) C(3) C(8) C(7) 101.1(17) ? . . . .
C(2) C(3) C(8) C(9) -151.1(14) ? . . . .
C(4) C(3) C(8) C(7) -75.9(13) ? . . . .
C(4) C(3) C(8) C(9) 31.9(13) ? . . . .
C(8) C(3) C(4) O(2) -179.8(9) ? . . . .
C(8) C(3) C(4) C(5) 4.6(12) ? . . . .
O(2) C(4) C(5) C(6) -110.0(12) ? . . . .
O(2) C(4) C(5) C(9) 144.8(10) ? . . . .
O(2) C(4) C(5) C(10) 20.1(15) ? . . . .
C(3) C(4) C(5) C(6) 65.9(11) ? . . . .
C(3) C(4) C(5) C(9) -39.2(12) ? . . . .
C(3) C(4) C(5) C(10) -163.9(10) ? . . . .
C(4) C(5) C(6) C(7) -70.2(13) ? . . . .
C(4) C(5) C(9) C(8) 54.2(11) ? . . . .
C(4) C(5) C(9) C(11) -62.2(14) ? . . . .
C(4) C(5) C(9) C(12) 167.9(12) ? . . . .
C(6) C(5) C(9) C(8) -49.9(12) ? . . . .
C(6) C(5) C(9) C(11) -166.3(12) ? . . . .
C(6) C(5) C(9) C(12) 63.8(14) ? . . . .
C(9) C(5) C(6) C(7) 30.9(14) ? . . . .
C(10) C(5) C(6) C(7) 160.6(12) ? . . . .
C(10) C(5) C(9) C(8) 179.3(11) ? . . . .
C(10) C(5) C(9) C(11) 62.9(16) ? . . . .
C(10) C(5) C(9) C(12) -67.0(16) ? . . . .
C(5) C(6) C(7) C(8) 3.7(15) ? . . . .
C(6) C(7) C(8) C(3) 68.0(14) ? . . . .
C(6) C(7) C(8) C(9) -37.2(14) ? . . . .
C(3) C(8) C(9) C(5) -53.2(12) ? . . . .
C(3) C(8) C(9) C(11) 67.1(14) ? . . . .
C(3) C(8) C(9) C(12) -167.8(13) ? . . . .
C(7) C(8) C(9) C(5) 53.9(12) ? . . . .
C(7) C(8) C(9) C(11) 174.1(12) ? . . . .
C(7) C(8) C(9) C(12) -60.8(16) ? . . . .
F(4) C(13) C(14) O(3) -86.5(13) ? . . . .
F(4) C(13) C(14) C(15) 90.9(14) ? . . . .
F(5) C(13) C(14) O(3) 159.1(11) ? . . . .
F(5) C(13) C(14) C(15) -23.5(17) ? . . . .
F(6) C(13) C(14) O(3) 32.5(16) ? . . . .
F(6) C(13) C(14) C(15) -150.0(11) ? . . . .
O(3) C(14) C(15) C(16) -10.5(16) ? . . . .
O(3) C(14) C(15) C(20) 178.6(10) ? . . . .
C(13) C(14) C(15) C(16) 172.6(10) ? . . . .
C(13) C(14) C(15) C(20) 1.6(17) ? . . . .
C(14) C(15) C(16) O(4) 5.8(15) ? . . . .
C(14) C(15) C(16) C(17) -172.7(9) ? . . . .
C(14) C(15) C(20) C(19) 100.3(15) ? . . . .
C(14) C(15) C(20) C(21) -152.9(11) ? . . . .
C(16) C(15) C(20) C(19) -71.8(12) ? . . . .
C(16) C(15) C(20) C(21) 35.1(10) ? . . . .
C(20) C(15) C(16) O(4) 179.0(8) ? . . . .
C(20) C(15) C(16) C(17) 0.5(9) ? . . . .
O(4) C(16) C(17) C(18) -109.7(12) ? . . . .
O(4) C(16) C(17) C(21) 146.9(8) ? . . . .
O(4) C(16) C(17) C(22) 18.1(14) ? . . . .
C(15) C(16) C(17) C(18) 68.9(12) ? . . . .
C(15) C(16) C(17) C(21) -34.5(9) ? . . . .
C(15) C(16) C(17) C(22) -163.3(9) ? . . . .
C(16) C(17) C(18) C(19) -70.7(11) ? . . . .
C(16) C(17) C(21) C(20) 52.2(8) ? . . . .
C(16) C(17) C(21) C(23) -66.7(11) ? . . . .
C(16) C(17) C(21) C(24) 169.5(9) ? . . . .
C(18) C(17) C(21) C(20) -52.2(9) ? . . . .
C(18) C(17) C(21) C(23) -171.1(9) ? . . . .
C(18) C(17) C(21) C(24) 65.0(12) ? . . . .
C(21) C(17) C(18) C(19) 30.1(10) ? . . . .
C(22) C(17) C(18) C(19) 162.2(10) ? . . . .
C(22) C(17) C(21) C(20) 177.8(9) ? . . . .
C(22) C(17) C(21) C(23) 58.9(13) ? . . . .
C(22) C(17) C(21) C(24) -64.9(13) ? . . . .
C(17) C(18) C(19) C(20) 5.2(11) ? . . . .
C(18) C(19) C(20) C(15) 66.0(12) ? . . . .
C(18) C(19) C(20) C(21) -40.1(11) ? . . . .
C(15) C(20) C(21) C(17) -53.8(9) ? . . . .
C(15) C(20) C(21) C(23) 63.0(12) ? . . . .
C(15) C(20) C(21) C(24) -170.0(10) ? . . . .
C(19) C(20) C(21) C(17) 56.9(10) ? . . . .
C(19) C(20) C(21) C(23) 173.7(11) ? . . . .
C(19) C(20) C(21) C(24) -59.3(14) ? . . . .
F(7) C(25) C(26) O(5) -105.1(15) ? . . . .
F(7) C(25) C(26) C(27) 73.9(18) ? . . . .
F(8) C(25) C(26) O(5) 132.2(14) ? . . . .
F(8) C(25) C(26) C(27) -48.9(19) ? . . . .
F(9) C(25) C(26) O(5) 12.7(18) ? . . . .
F(9) C(25) C(26) C(27) -168.3(12) ? . . . .
O(5) C(26) C(27) C(28) -0.6(15) ? . . . .
O(5) C(26) C(27) C(32) 176.3(11) ? . . . .
C(25) C(26) C(27) C(28) -179.4(12) ? . . . .
C(25) C(26) C(27) C(32) -2.5(19) ? . . . .
C(26) C(27) C(28) O(6) -1.5(19) ? . . . .
C(26) C(27) C(28) C(29) 178.3(11) ? . . . .
C(26) C(27) C(32) C(31) 113.2(14) ? . . . .
C(26) C(27) C(32) C(33) -152.8(13) ? . . . .
C(28) C(27) C(32) C(31) -69.4(12) ? . . . .
C(28) C(27) C(32) C(33) 24.6(12) ? . . . .
C(32) C(27) C(28) O(6) -179.0(10) ? . . . .
C(32) C(27) C(28) C(29) 0.8(13) ? . . . .
O(6) C(28) C(29) C(30) -107.4(13) ? . . . .
O(6) C(28) C(29) C(33) 148.3(13) ? . . . .
O(6) C(28) C(29) C(34) 9.1(18) ? . . . .
C(27) C(28) C(29) C(30) 72.8(12) ? . . . .
C(27) C(28) C(29) C(33) -31.5(15) ? . . . .
C(27) C(28) C(29) C(34) -170.7(12) ? . . . .
C(28) C(29) C(30) C(31) -70.8(12) ? . . . .
C(28) C(29) C(33) C(32) 43.3(15) ? . . . .
C(28) C(29) C(33) C(35) -58.8(17) ? . . . .
C(28) C(29) C(33) C(36) 171.3(19) ? . . . .
C(30) C(29) C(33) C(32) -62.4(13) ? . . . .
C(30) C(29) C(33) C(35) -164.5(13) ? . . . .
C(30) C(29) C(33) C(36) 66(2) ? . . . .
C(33) C(29) C(30) C(31) 38.2(14) ? . . . .
C(34) C(29) C(30) C(31) 167.8(12) ? . . . .
C(34) C(29) C(33) C(32) 178.4(13) ? . . . .
C(34) C(29) C(33) C(35) 76(2) ? . . . .
C(34) C(29) C(33) C(36) -54(2) ? . . . .
C(29) C(30) C(31) C(32) 3.3(14) ? . . . .
C(30) C(31) C(32) C(27) 65.0(13) ? . . . .
C(30) C(31) C(32) C(33) -35.8(13) ? . . . .
C(27) C(32) C(33) C(29) -41.5(14) ? . . . .
C(27) C(32) C(33) C(35) 71.5(12) ? . . . .
C(27) C(32) C(33) C(36) -179.3(13) ? . . . .
C(31) C(32) C(33) C(29) 61.1(14) ? . . . .
C(31) C(32) C(33) C(35) 174.2(12) ? . . . .
C(31) C(32) C(33) C(36) -76.7(17) ? . . . .
P(1) C(37) C(38) C(39) 178.8(10) ? . . . .
P(1) C(37) C(42) C(41) 179.8(8) ? . . . .
C(38) C(37) C(42) C(41) -3.2(19) ? . . . .
C(42) C(37) C(38) C(39) 2.0(19) ? . . . .
C(37) C(38) C(39) C(40) -0.3(16) ? . . . .
C(38) C(39) C(40) C(41) -0(2) ? . . . .
C(39) C(40) C(41) C(42) -1(2) ? . . . .
C(40) C(41) C(42) C(37) 3(2) ? . . . .
P(1) C(43) C(44) C(45) -176.1(8) ? . . . .
P(1) C(43) C(48) C(47) 178.6(8) ? . . . .
C(44) C(43) C(48) C(47) 2.6(15) ? . . . .
C(48) C(43) C(44) C(45) 0.1(14) ? . . . .
C(43) C(44) C(45) C(46) -1.5(17) ? . . . .
C(44) C(45) C(46) C(47) -0.0(19) ? . . . .
C(45) C(46) C(47) C(48) 2.8(19) ? . . . .
C(46) C(47) C(48) C(43) -4.0(16) ? . . . .
P(1) C(49) C(50) C(51) 176.2(12) ? . . . .
P(1) C(49) C(54) C(53) -175.1(11) ? . . . .
C(50) C(49) C(54) C(53) 5(2) ? . . . .
C(54) C(49) C(50) C(51) -4(2) ? . . . .
C(49) C(50) C(51) C(52) 2(2) ? . . . .
C(50) C(51) C(52) C(53) -0(2) ? . . . .
C(51) C(52) C(53) C(54) 1(2) ? . . . .
C(52) C(53) C(54) C(49) -4(2) ? . . . .
P(2) C(55) C(56) C(57) -177.1(8) ? . . . .
P(2) C(55) C(60) C(59) 178.7(10) ? . . . .
C(56) C(55) C(60) C(59) -0.2(13) ? . . . .
C(60) C(55) C(56) C(57) 1.7(16) ? . . . .
C(55) C(56) C(57) C(58) -0.6(15) ? . . . .
C(56) C(57) C(58) C(59) -2.0(18) ? . . . .
C(57) C(58) C(59) C(60) 4(2) ? . . . .
C(58) C(59) C(60) C(55) -2(2) ? . . . .
P(2) C(61) C(62) C(63) 179.3(10) ? . . . .
P(2) C(61) C(66) C(65) -178.6(11) ? . . . .
C(62) C(61) C(66) C(65) 2(2) ? . . . .
C(66) C(61) C(62) C(63) -1(2) ? . . . .
C(61) C(62) C(63) C(64) -1(2) ? . . . .
C(62) C(63) C(64) C(65) 4(2) ? . . . .
C(63) C(64) C(65) C(66) -3(2) ? . . . .
C(64) C(65) C(66) C(61) 0(2) ? . . . .
P(2) C(67) C(68) C(69) -180.0(10) ? . . . .
P(2) C(67) C(72) C(71) 178.6(9) ? . . . .
C(68) C(67) C(72) C(71) 2.8(18) ? . . . .
C(72) C(67) C(68) C(69) -3.9(19) ? . . . .
C(67) C(68) C(69) C(70) 4(2) ? . . . .
C(68) C(69) C(70) C(71) -3(2) ? . . . .
C(69) C(70) C(71) C(72) 2(2) ? . . . .
C(70) C(71) C(72) C(67) -2(2) ? . . . .
